data_4075938
loop_
_publ_author_name
'Newell, Rachel'
'Ohman, Claire'
'Rakowski DuBois, M.'

_publ_section_title
;
 Reactions of Sulfido-Bridged Molybdenum Dimers with Diynes as a Route to
 Multinuclear Dithiolene Complexes
;
_journal_issue 18
_journal_name_full Organometallics
_journal_page_first 4406
_journal_paper_doi 10.1021/om050317d
_journal_volume 24
_journal_year 2005
_chemical_formula_sum 'C46.71 H45.41 F6 Mo4 O6.9 S10'
_chemical_formula_weight 1535.46
_chemical_name_common (3+)
_chemical_name_systematic
; 
 ? 
;
_space_group_IT_number 2
_symmetry_cell_setting triclinic
_symmetry_space_group_name_Hall '-P 1'
_symmetry_space_group_name_H-M 'P -1'
_atom_sites_solution_hydrogens geom
_atom_sites_solution_primary direct
_atom_sites_solution_secondary difmap
_audit_creation_method SHELXL-97
_cell_angle_alpha 76.5010(10)
_cell_angle_beta 78.3560(10)
_cell_angle_gamma 80.0590(10)
_cell_formula_units_Z 2
_cell_length_a 10.4965(5)
_cell_length_b 15.1664(6)
_cell_length_c 18.0759(8)
_cell_measurement_temperature 155(2)
_cell_measurement_theta_max 24.146
_cell_measurement_theta_min 2.262
_cell_volume 2716.6(2)
_computing_cell_refinement 'Bruker XSCANS'
_computing_data_collection 'Bruker XSCANS'
_computing_data_reduction 'Bruker SHELXTL'
_computing_molecular_graphics 'Bruker SHELXTL'
_computing_publication_material 'Bruker SHELXTL'
_computing_structure_refinement 'SHELXL-97 (Sheldrick, 1997)'
_computing_structure_solution 'SHELXS-97 (Sheldrick, 1990)'
_diffrn_ambient_temperature 155(2)
_diffrn_measured_fraction_theta_full 0.998
_diffrn_measured_fraction_theta_max 0.998
_diffrn_measurement_device_type 'Bruker P4'
_diffrn_measurement_method '\w scans'
_diffrn_radiation_monochromator graphite
_diffrn_radiation_source 'fine-focus sealed tube'
_diffrn_radiation_type MoK\a
_diffrn_radiation_wavelength 0.71073
_diffrn_reflns_av_R_equivalents 0.0893
_diffrn_reflns_av_sigmaI/netI 0.1841
_diffrn_reflns_limit_h_max 13
_diffrn_reflns_limit_h_min -13
_diffrn_reflns_limit_k_max 12
_diffrn_reflns_limit_k_min -19
_diffrn_reflns_limit_l_max 23
_diffrn_reflns_limit_l_min -23
_diffrn_reflns_number 21662
_diffrn_reflns_theta_full 27.48
_diffrn_reflns_theta_max 27.48
_diffrn_reflns_theta_min 2.00
_exptl_absorpt_coefficient_mu 1.356
_exptl_absorpt_correction_T_max 1
_exptl_absorpt_correction_T_min 0.124688
_exptl_absorpt_correction_type none
_exptl_absorpt_process_details
'absorption correction applied using SADABS (Blessing, R. H. Acta Crystallogr., Sect. A 1995, 51, 33-38)''
_exptl_crystal_colour green
_exptl_crystal_density_diffrn 1.877
_exptl_crystal_density_method 'not measured'
_exptl_crystal_description plates
_exptl_crystal_F_000 1526
_exptl_crystal_size_max 0.45
_exptl_crystal_size_mid 0.3
_exptl_crystal_size_min 0.1
_refine_diff_density_max 1.408
_refine_diff_density_min -0.866
_refine_diff_density_rms 0.152
_refine_ls_extinction_method none
_refine_ls_goodness_of_fit_ref 0.950
_refine_ls_hydrogen_treatment mixed
_refine_ls_matrix_type full
_refine_ls_number_parameters 675
_refine_ls_number_reflns 12454
_refine_ls_number_restraints 2
_refine_ls_restrained_S_all 0.950
_refine_ls_R_factor_all 0.1603
_refine_ls_R_factor_gt 0.0736
_refine_ls_shift/su_max 0.000
_refine_ls_shift/su_mean 0.000
_refine_ls_structure_factor_coef Fsqd
_refine_ls_weighting_details 'calc w=1/[\s^2^(Fo^2^)+(0.0549P)^2^+0.0000P] where P=(Fo^2^+2Fc^2^)/3'
_refine_ls_weighting_scheme calc
_refine_ls_wR_factor_gt 0.1565
_refine_ls_wR_factor_ref 0.1934
_reflns_number_gt 6227
_reflns_number_total 12454
_reflns_threshold_expression >2sigma(I)
_cod_data_source_file om050317dsi20050419_031658.cif
_cod_data_source_block tric
_cod_depositor_comments
;
The following automatic conversions were performed:

'_symmetry_cell_setting' value 'Triclinic' changed to 'triclinic'
according to /home/saulius/struct/CIF-dictionaries/cif_core.dic
dictionary named 'cif_core.dic' version 2.4.1 from 2010-06-29.

Automatic conversion script
Id: cif_fix_values 1715 2011-07-08 13:25:40Z adriana 
;
_cod_original_sg_symbol_H-M P-1
_cod_original_formula_sum 'C46.71 H45.41 F6 Mo4 O6.90 S10'
_cod_database_code 4075938

loop_
_symmetry_equiv_pos_as_xyz
'x, y, z'
'-x, -y, -z'

loop_
_atom_site_label
_atom_site_type_symbol
_atom_site_fract_x
_atom_site_fract_y
_atom_site_fract_z
_atom_site_U_iso_or_equiv
_atom_site_adp_type
_atom_site_occupancy
_atom_site_symmetry_multiplicity
_atom_site_calc_flag
_atom_site_refinement_flags
_atom_site_disorder_assembly
_atom_site_disorder_group
Mo1 Mo 0.17176(8) 0.77778(6) 0.41458(4) 0.0447(2) Uani 1 1 d . . .
Mo2 Mo -0.07649(8) 0.76123(6) 0.44466(4) 0.0509(2) Uani 1 1 d . . .
Mo3 Mo 0.22422(7) 0.65201(5) 0.02445(4) 0.0373(2) Uani 1 1 d . C .
Mo4 Mo 0.36167(7) 0.77296(5) 0.03509(4) 0.0359(2) Uani 1 1 d . C .
S1 S 0.0034(3) 0.90116(19) 0.45177(15) 0.0622(7) Uani 1 1 d . . .
S2 S 0.0546(3) 0.7368(2) 0.54748(14) 0.0601(7) Uani 1 1 d . . .
S3 S 0.0350(2) 0.81339(15) 0.31322(12) 0.0414(5) Uani 1 1 d . . .
S4 S 0.0899(2) 0.63313(16) 0.42231(12) 0.0460(6) Uani 1 1 d . . .
S5 S 0.2724(2) 0.66579(15) 0.14763(12) 0.0396(5) Uani 1 1 d . . .
S6 S 0.4651(2) 0.62181(15) 0.00998(13) 0.0434(5) Uani 1 1 d . . .
S7 S 0.1254(2) 0.80774(14) 0.03675(12) 0.0384(5) Uani 1 1 d . . .
S8 S 0.3343(2) 0.74961(16) -0.09089(12) 0.0432(5) Uani 1 1 d . . .
S9 S 0.6555(3) 0.5436(3) 0.2273(2) 0.0484(10) Uiso 0.843(12) 1 d P A 1
S9B S 0.674(2) 0.5622(16) 0.2480(15) 0.061(6) Uiso 0.157(12) 1 d P A -1
S10 S 0.2734(3) 1.1097(2) 0.23124(18) 0.0749(9) Uani 1 1 d . . .
F1 F 0.7564(9) 0.3851(6) 0.3007(6) 0.136(4) Uani 1 1 d . . .
F2 F 0.7317(9) 0.4914(8) 0.3615(5) 0.154(4) Uani 1 1 d . . .
F3 F 0.5637(7) 0.4334(5) 0.3520(4) 0.096(2) Uani 1 1 d . . .
F4 F 0.0280(9) 1.1848(6) 0.2488(6) 0.134(3) Uani 1 1 d . . .
F5 F 0.0899(11) 1.1157(7) 0.1520(6) 0.152(4) Uani 1 1 d . . .
F6 F 0.0570(9) 1.0394(6) 0.2675(6) 0.134(3) Uani 1 1 d . . .
O1 O 0.5678(8) 0.6149(5) 0.2521(5) 0.096(3) Uani 1 1 d . . .
O2 O 0.7856(6) 0.5610(5) 0.1921(4) 0.0653(19) Uani 1 1 d . . .
O3 O 0.5994(8) 0.4932(6) 0.1867(5) 0.066(3) Uiso 0.843(12) 1 d P A 1
O3B O 0.702(4) 0.590(3) 0.312(2) 0.050(12) Uiso 0.157(12) 1 d P A -1
O4 O 0.3079(9) 1.1924(5) 0.1801(6) 0.114(3) Uani 1 1 d . . .
O5 O 0.3393(9) 1.0281(5) 0.2072(5) 0.099(3) Uani 1 1 d . . .
O6 O 0.2663(10) 1.1073(6) 0.3117(5) 0.107(3) Uani 1 1 d . . .
O7 O -0.3124(14) 1.1198(11) 0.4027(8) 0.162(7) Uani 0.902(15) 1 d P B 5
C1 C 0.0480(10) 0.4967(7) 0.2921(6) 0.064(3) Uani 1 1 d . . .
H1 H -0.0408 0.5246 0.2967 0.076 Uiso 1 1 calc R . .
C2 C 0.0845(12) 0.4096(8) 0.2738(6) 0.072(3) Uani 1 1 d . . .
H2 H 0.0175 0.3780 0.2681 0.087 Uiso 1 1 calc R . .
C3 C 0.2076(12) 0.3692(7) 0.2642(6) 0.061(3) Uani 1 1 d . . .
H3 H 0.2283 0.3113 0.2499 0.073 Uiso 1 1 calc R . .
C4 C 0.3037(11) 0.4125(7) 0.2750(5) 0.060(3) Uani 1 1 d . . .
H4 H 0.3921 0.3841 0.2687 0.072 Uiso 1 1 calc R . .
C5 C 0.2739(9) 0.4975(6) 0.2951(5) 0.046(2) Uani 1 1 d . . .
H5 H 0.3416 0.5263 0.3035 0.055 Uiso 1 1 calc R . .
C6 C 0.1460(8) 0.5401(6) 0.3029(5) 0.041(2) Uani 1 1 d . . .
C7 C 0.1126(8) 0.6304(6) 0.3218(4) 0.038(2) Uani 1 1 d . . .
C8 C 0.0907(8) 0.7118(6) 0.2728(5) 0.0369(19) Uani 1 1 d . . .
C9 C 0.1209(7) 0.7278(5) 0.1877(4) 0.0314(17) Uani 1 1 d . . .
C10 C 0.0530(8) 0.7882(6) 0.1373(5) 0.0379(19) Uani 1 1 d . . .
C11 C -0.0795(8) 0.8382(6) 0.1555(5) 0.039(2) Uani 1 1 d . . .
C12 C -0.1075(10) 0.9301(7) 0.1273(6) 0.064(3) Uani 1 1 d . . .
H12 H -0.0410 0.9628 0.0943 0.076 Uiso 1 1 calc R . .
C13 C -0.2280(13) 0.9744(9) 0.1459(8) 0.089(4) Uani 1 1 d . . .
H13 H -0.2443 1.0388 0.1289 0.107 Uiso 1 1 calc R . .
C14 C -0.3318(11) 0.9257(9) 0.1907(7) 0.080(4) Uani 1 1 d . . .
H14 H -0.4184 0.9561 0.2013 0.095 Uiso 1 1 calc R . .
C15 C -0.3034(9) 0.8347(8) 0.2177(5) 0.057(3) Uani 1 1 d . . .
H15 H -0.3706 0.8012 0.2490 0.068 Uiso 1 1 calc R . .
C16 C -0.1795(9) 0.7900(7) 0.2008(5) 0.049(2) Uani 1 1 d . . .
H16 H -0.1616 0.7261 0.2200 0.059 Uiso 1 1 calc R . .
C17 C 0.0185(11) 0.8574(8) 0.5531(6) 0.073(3) Uani 1 1 d . . .
H17A H 0.0914 0.8798 0.5675 0.102 Uiso 1 1 calc R . .
H17B H -0.0642 0.8708 0.5885 0.102 Uiso 1 1 calc R . .
C18 C 0.3766(8) 0.7476(7) 0.3420(5) 0.052(2) Uani 1 1 d . . .
H18 H 0.3859 0.7153 0.3017 0.062 Uiso 1 1 calc R . .
C19 C 0.3471(10) 0.8449(8) 0.3347(7) 0.068(3) Uani 1 1 d . . .
H19 H 0.3346 0.8891 0.2890 0.081 Uiso 1 1 calc R . .
C20 C 0.3405(12) 0.8613(9) 0.4085(10) 0.090(4) Uani 1 1 d . . .
H20 H 0.3206 0.9196 0.4221 0.108 Uiso 1 1 calc R . .
C21 C 0.3675(11) 0.7791(11) 0.4584(8) 0.088(4) Uani 1 1 d . . .
H21 H 0.3707 0.7714 0.5117 0.105 Uiso 1 1 calc R . .
C22 C 0.3890(9) 0.7094(8) 0.4173(6) 0.061(3) Uani 1 1 d . . .
C23 C 0.4263(12) 0.6106(9) 0.4491(8) 0.100(5) Uani 1 1 d . . .
H23A H 0.5209 0.5986 0.4497 0.140 Uiso 1 1 calc R . .
H23B H 0.4042 0.5739 0.4166 0.140 Uiso 1 1 calc R . .
H23C H 0.3785 0.5942 0.5018 0.140 Uiso 1 1 calc R . .
C24 C -0.2670(10) 0.7410(10) 0.5379(6) 0.084(4) Uani 1 1 d . . .
H24 H -0.2696 0.7365 0.5915 0.100 Uiso 1 1 calc R . .
C25 C -0.2347(11) 0.6625(13) 0.4978(8) 0.104(5) Uani 1 1 d . . .
H25 H -0.2123 0.5992 0.5182 0.125 Uiso 1 1 calc R . .
C26 C -0.2464(11) 0.7075(12) 0.4213(10) 0.102(5) Uani 1 1 d . . .
H26 H -0.2304 0.6764 0.3797 0.123 Uiso 1 1 calc R . .
C27 C -0.2832(10) 0.8008(12) 0.4124(6) 0.085(4) Uani 1 1 d . . .
H27 H -0.2992 0.8429 0.3663 0.103 Uiso 1 1 calc R . .
C28 C -0.2923(11) 0.8207(10) 0.4858(7) 0.078(4) Uani 1 1 d . . .
C29 C -0.3366(18) 0.9068(14) 0.5027(9) 0.143(7) Uani 1 1 d . . .
H29A H -0.4209 0.9053 0.5378 0.201 Uiso 1 1 calc R . .
H29B H -0.3476 0.9516 0.4548 0.201 Uiso 1 1 calc R . .
H29C H -0.2723 0.9243 0.5273 0.201 Uiso 1 1 calc R . .
C30 C 0.0159(10) 0.6152(8) 0.0190(9) 0.074(4) Uani 1 1 d D . .
C31 C 0.0668(12) 0.5561(9) 0.0802(8) 0.082(4) Uani 1 1 d . C .
H31 H 0.0281 0.5519 0.1329 0.098 Uiso 1 1 calc R . .
C32 C 0.1825(10) 0.5036(6) 0.0537(6) 0.052(2) Uani 1 1 d . . .
H32 H 0.2357 0.4586 0.0845 0.062 Uiso 1 1 calc R C .
C33 C 0.2051(8) 0.5301(6) -0.0267(5) 0.045(2) Uani 1 1 d . C .
H33 H 0.2767 0.5064 -0.0610 0.054 Uiso 1 1 calc R . .
C34 C 0.1046(10) 0.5966(7) -0.0467(6) 0.058(3) Uani 1 1 d D C .
C35 C 0.0743(17) 0.6483(11) -0.1209(9) 0.076(6) Uiso 0.653(17) 1 d PD C 2
H35A H 0.0510 0.7132 -0.1189 0.107 Uiso 0.653(17) 1 calc PR C 2
H35B H 0.0002 0.6258 -0.1328 0.107 Uiso 0.653(17) 1 calc PR C 2
H35C H 0.1510 0.6407 -0.1611 0.107 Uiso 0.653(17) 1 calc PR C 2
C35B C -0.104(2) 0.6817(18) 0.0041(18) 0.065(10) Uiso 0.347(17) 1 d PD C -2
H35D H -0.1812 0.6492 0.0184 0.091 Uiso 0.347(17) 1 calc PR C -2
H35E H -0.0941 0.7108 -0.0508 0.091 Uiso 0.347(17) 1 calc PR C -2
H35F H -0.1151 0.7286 0.0349 0.091 Uiso 0.347(17) 1 calc PR C -2
C36 C 0.4969(13) 0.8850(9) -0.0196(6) 0.072(4) Uani 1 1 d . C .
H36 H 0.5192 0.9022 -0.0742 0.086 Uiso 1 1 calc R . .
C37 C 0.3885(12) 0.9228(7) 0.0257(9) 0.076(4) Uani 1 1 d D . .
C38 C 0.3893(14) 0.8766(10) 0.1010(8) 0.081(4) Uani 1 1 d . C .
H38 H 0.3251 0.8869 0.1445 0.097 Uiso 1 1 calc R . .
C39 C 0.4990(15) 0.8134(9) 0.1017(8) 0.083(4) Uani 1 1 d . . .
H39 H 0.5237 0.7729 0.1467 0.100 Uiso 1 1 calc R C .
C40 C 0.5686(11) 0.8166(8) 0.0288(9) 0.072(3) Uani 1 1 d D C .
C41 C 0.7005(13) 0.7560(10) 0.0208(8) 0.064(5) Uiso 0.724(19) 1 d PD C 3
H41A H 0.7648 0.7823 0.0387 0.090 Uiso 0.724(19) 1 calc PR C 3
H41B H 0.7307 0.7522 -0.0335 0.090 Uiso 0.724(19) 1 calc PR C 3
H41C H 0.6909 0.6946 0.0520 0.090 Uiso 0.724(19) 1 calc PR C 3
C41B C 0.263(4) 0.990(3) 0.035(3) 0.12(2) Uiso 0.276(19) 1 d PD C -3
H41D H 0.1908 0.9574 0.0655 0.171 Uiso 0.276(19) 1 calc PR C -3
H41E H 0.2411 1.0197 -0.0163 0.171 Uiso 0.276(19) 1 calc PR C -3
H41F H 0.2761 1.0369 0.0609 0.171 Uiso 0.276(19) 1 calc PR C -3
C42 C 0.4785(9) 0.6620(6) -0.0933(5) 0.053(2) Uani 1 1 d . . .
H42A H 0.4697 0.6138 -0.1200 0.074 Uiso 1 1 calc R . .
H42B H 0.5609 0.6885 -0.1167 0.074 Uiso 1 1 calc R . .
C43 C 0.6767(13) 0.4585(10) 0.3104(9) 0.091(4) Uani 1 1 d . A .
C44 C 0.1059(17) 1.1114(9) 0.2219(9) 0.099(5) Uani 1 1 d . . .
C45 C -0.4356(18) 1.2048(16) 0.3115(10) 0.164(11) Uani 0.902(15) 1 d P B 5
H45A H -0.4997 1.2263 0.3531 0.230 Uiso 0.902(15) 1 calc PR B 5
H45B H -0.4808 1.1804 0.2798 0.230 Uiso 0.902(15) 1 calc PR B 5
H45C H -0.3911 1.2558 0.2794 0.230 Uiso 0.902(15) 1 calc PR B 5
C46 C -0.331(5) 1.079(2) 0.2982(17) 0.39(3) Uani 0.902(15) 1 d P B 5
H46A H -0.3273 1.0168 0.3300 0.542 Uiso 0.902(15) 1 calc PR B 5
H46B H -0.2487 1.0845 0.2613 0.542 Uiso 0.902(15) 1 calc PR B 5
H46C H -0.4046 1.0908 0.2702 0.542 Uiso 0.902(15) 1 calc PR B 5
C47 C -0.3457(15) 1.1378(12) 0.3424(9) 0.090(5) Uani 0.902(15) 1 d P B 5

loop_
_atom_site_aniso_label
_atom_site_aniso_U_11
_atom_site_aniso_U_22
_atom_site_aniso_U_33
_atom_site_aniso_U_23
_atom_site_aniso_U_13
_atom_site_aniso_U_12
Mo1 0.0411(5) 0.0557(5) 0.0388(5) -0.0197(4) 0.0005(4) -0.0049(4)
Mo2 0.0384(5) 0.0754(6) 0.0338(5) -0.0157(4) 0.0045(3) -0.0007(4)
Mo3 0.0386(4) 0.0382(5) 0.0381(4) -0.0153(3) 0.0051(3) -0.0165(3)
Mo4 0.0404(4) 0.0376(5) 0.0332(4) -0.0125(3) -0.0006(3) -0.0143(3)
S1 0.0673(18) 0.0730(19) 0.0476(15) -0.0326(13) -0.0025(13) 0.0063(14)
S2 0.0534(15) 0.088(2) 0.0355(14) -0.0176(12) -0.0014(11) -0.0008(13)
S3 0.0438(13) 0.0416(13) 0.0363(12) -0.0133(9) 0.0016(10) -0.0010(10)
S4 0.0456(13) 0.0566(15) 0.0327(12) -0.0066(10) 0.0005(10) -0.0103(11)
S5 0.0412(12) 0.0415(13) 0.0322(12) -0.0102(9) 0.0029(9) -0.0021(10)
S6 0.0391(12) 0.0466(14) 0.0455(13) -0.0186(10) 0.0057(10) -0.0110(10)
S7 0.0435(12) 0.0391(13) 0.0329(12) -0.0078(9) -0.0028(9) -0.0102(10)
S8 0.0491(13) 0.0511(14) 0.0330(12) -0.0119(10) 0.0012(10) -0.0216(11)
S10 0.095(2) 0.0515(18) 0.075(2) -0.0227(15) 0.0167(17) -0.0224(16)
F1 0.090(6) 0.103(7) 0.184(10) 0.030(6) -0.023(6) -0.007(5)
F2 0.120(7) 0.264(13) 0.090(6) -0.001(7) -0.031(6) -0.090(8)
F3 0.078(5) 0.130(6) 0.074(5) 0.011(4) -0.005(4) -0.050(4)
F4 0.121(7) 0.115(8) 0.145(8) -0.020(6) 0.014(6) -0.008(6)
F5 0.203(11) 0.165(10) 0.105(7) -0.004(6) -0.062(7) -0.061(8)
F6 0.133(7) 0.094(6) 0.179(9) -0.001(6) -0.025(7) -0.060(6)
O1 0.078(6) 0.065(6) 0.125(8) -0.019(5) 0.013(5) 0.003(4)
O2 0.050(4) 0.078(5) 0.067(5) -0.017(4) 0.009(4) -0.024(4)
O4 0.131(8) 0.057(5) 0.138(8) -0.038(5) 0.060(6) -0.044(5)
O5 0.132(8) 0.045(5) 0.098(7) -0.019(4) 0.027(6) 0.000(5)
O6 0.133(8) 0.123(8) 0.071(6) -0.042(5) 0.007(6) -0.036(6)
O7 0.147(12) 0.249(17) 0.111(11) -0.076(10) -0.042(9) -0.006(11)
C1 0.045(6) 0.053(7) 0.096(9) -0.019(6) -0.012(6) -0.012(5)
C2 0.085(9) 0.068(8) 0.078(8) -0.018(6) -0.017(7) -0.037(7)
C3 0.081(8) 0.033(6) 0.066(7) -0.008(5) -0.010(6) -0.010(6)
C4 0.084(8) 0.045(6) 0.042(6) -0.008(5) -0.001(5) 0.001(5)
C5 0.043(5) 0.050(6) 0.051(6) -0.016(4) -0.010(4) -0.009(4)
C6 0.044(5) 0.044(5) 0.037(5) -0.003(4) -0.006(4) -0.022(4)
C7 0.041(5) 0.049(6) 0.025(4) -0.010(4) 0.000(4) -0.014(4)
C8 0.037(5) 0.044(5) 0.034(5) -0.016(4) 0.001(4) -0.015(4)
C9 0.035(4) 0.027(4) 0.035(4) -0.014(3) 0.001(4) -0.008(3)
C10 0.042(5) 0.038(5) 0.036(5) -0.013(4) -0.002(4) -0.011(4)
C11 0.042(5) 0.042(6) 0.034(5) -0.006(4) -0.009(4) -0.006(4)
C12 0.053(7) 0.051(7) 0.073(8) 0.004(5) -0.008(6) 0.004(5)
C13 0.075(9) 0.073(9) 0.095(10) 0.009(7) -0.015(8) 0.022(7)
C14 0.044(7) 0.099(10) 0.083(9) -0.023(7) -0.015(6) 0.035(6)
C15 0.040(6) 0.091(9) 0.044(6) -0.020(5) -0.013(5) -0.003(5)
C16 0.040(5) 0.070(7) 0.043(5) -0.016(5) -0.007(4) -0.021(5)
C17 0.076(8) 0.097(9) 0.044(6) -0.029(6) -0.004(6) 0.002(7)
C18 0.039(5) 0.072(8) 0.043(6) -0.014(5) 0.003(4) -0.015(5)
C19 0.051(6) 0.077(9) 0.070(8) -0.004(6) -0.002(6) -0.017(6)
C20 0.071(8) 0.049(8) 0.162(15) -0.049(9) -0.014(9) -0.010(6)
C21 0.047(7) 0.142(14) 0.096(10) -0.070(10) -0.002(7) -0.023(8)
C22 0.034(5) 0.079(8) 0.067(7) -0.011(6) -0.005(5) -0.012(5)
C23 0.069(8) 0.118(12) 0.097(10) 0.012(8) -0.011(8) -0.020(8)
C24 0.034(6) 0.149(13) 0.040(6) 0.013(8) 0.005(5) 0.006(7)
C25 0.046(7) 0.201(17) 0.057(9) -0.028(10) 0.018(6) -0.026(9)
C26 0.030(6) 0.152(15) 0.140(15) -0.079(12) 0.018(7) -0.024(8)
C27 0.039(6) 0.178(15) 0.032(6) -0.023(7) 0.005(5) -0.006(8)
C28 0.051(7) 0.100(10) 0.069(9) -0.029(8) 0.014(6) 0.015(6)
C29 0.141(16) 0.22(2) 0.076(11) -0.025(12) -0.033(11) -0.026(15)
C30 0.042(6) 0.056(8) 0.137(12) -0.054(7) 0.002(7) -0.013(5)
C31 0.081(9) 0.076(9) 0.098(10) -0.049(7) 0.047(7) -0.066(7)
C32 0.071(7) 0.034(5) 0.054(6) -0.009(4) -0.002(5) -0.025(5)
C33 0.037(5) 0.047(6) 0.057(6) -0.021(4) -0.004(4) -0.013(4)
C34 0.062(7) 0.051(6) 0.076(7) -0.018(5) -0.020(6) -0.030(5)
C36 0.090(9) 0.090(9) 0.052(7) -0.020(6) 0.004(7) -0.067(8)
C37 0.070(8) 0.044(7) 0.129(12) -0.033(7) -0.015(8) -0.030(6)
C38 0.092(10) 0.101(10) 0.070(9) -0.048(8) 0.024(7) -0.070(9)
C39 0.096(10) 0.093(10) 0.084(10) -0.007(8) -0.049(9) -0.049(9)
C40 0.056(7) 0.052(7) 0.120(11) -0.035(7) -0.006(8) -0.024(6)
C42 0.053(6) 0.068(7) 0.038(5) -0.015(5) 0.006(4) -0.021(5)
C43 0.063(9) 0.086(11) 0.108(11) -0.009(8) 0.018(8) -0.021(8)
C44 0.143(14) 0.047(8) 0.097(11) -0.009(7) 0.000(10) -0.020(8)
C45 0.101(14) 0.26(3) 0.072(13) 0.018(14) -0.002(11) 0.039(16)
C46 0.83(11) 0.22(4) 0.15(3) -0.04(3) -0.14(4) -0.10(5)
C47 0.093(11) 0.131(14) 0.071(10) -0.062(10) -0.026(9) -0.009(10)

loop_
_atom_type_symbol
_atom_type_description
_atom_type_scat_dispersion_real
_atom_type_scat_dispersion_imag
_atom_type_scat_source
C C 0.0033 0.0016 'International Tables Vol C Tables 4.2.6.8 and 6.1.1.4'
H H 0.0000 0.0000 'International Tables Vol C Tables 4.2.6.8 and 6.1.1.4'
O O 0.0106 0.0060 'International Tables Vol C Tables 4.2.6.8 and 6.1.1.4'
F F 0.0171 0.0103 'International Tables Vol C Tables 4.2.6.8 and 6.1.1.4'
S S 0.1246 0.1234 'International Tables Vol C Tables 4.2.6.8 and 6.1.1.4'
Mo Mo -1.6832 0.6857 'International Tables Vol C Tables 4.2.6.8 and 6.1.1.4'

loop_
_geom_angle_atom_site_label_1
_geom_angle_atom_site_label_2
_geom_angle_atom_site_label_3
_geom_angle
C18 Mo1 C20 58.4(4)
C18 Mo1 C19 36.0(4)
C20 Mo1 C19 35.1(4)
C18 Mo1 C22 34.3(3)
C20 Mo1 C22 57.6(4)
C19 Mo1 C22 58.3(4)
C18 Mo1 C21 57.5(4)
C20 Mo1 C21 34.4(4)
C19 Mo1 C21 57.9(4)
C22 Mo1 C21 34.5(4)
C18 Mo1 S4 98.4(3)
C20 Mo1 S4 151.5(3)
C19 Mo1 S4 131.6(3)
C22 Mo1 S4 93.9(3)
C21 Mo1 S4 120.9(4)
C18 Mo1 S3 100.1(2)
C20 Mo1 S3 121.5(4)
C19 Mo1 S3 94.1(3)
C22 Mo1 S3 132.1(3)
C21 Mo1 S3 152.0(4)
S4 Mo1 S3 75.73(7)
C18 Mo1 S1 143.8(3)
C20 Mo1 S1 92.2(3)
C19 Mo1 S1 107.7(3)
C22 Mo1 S1 145.3(3)
C21 Mo1 S1 110.9(4)
S4 Mo1 S1 115.00(9)
S3 Mo1 S1 76.31(8)
C18 Mo1 S2 139.8(2)
C20 Mo1 S2 111.3(4)
C19 Mo1 S2 146.2(3)
C22 Mo1 S2 105.7(3)
C21 Mo1 S2 91.6(3)
S4 Mo1 S2 74.53(9)
S3 Mo1 S2 115.55(8)
S1 Mo1 S2 67.15(9)
C18 Mo1 Mo2 148.9(2)
C20 Mo1 Mo2 150.1(3)
C19 Mo1 Mo2 149.5(3)
C22 Mo1 Mo2 148.8(3)
C21 Mo1 Mo2 149.5(3)
S4 Mo1 Mo2 57.40(6)
S3 Mo1 Mo2 57.70(6)
S1 Mo1 Mo2 57.95(7)
S2 Mo1 Mo2 58.01(6)
C26 Mo2 C27 35.4(5)
C26 Mo2 C28 58.4(5)
C27 Mo2 C28 35.4(4)
C26 Mo2 C25 35.9(5)
C27 Mo2 C25 60.6(5)
C28 Mo2 C25 60.2(5)
C26 Mo2 C24 58.4(5)
C27 Mo2 C24 58.2(4)
C28 Mo2 C24 34.0(4)
C25 Mo2 C24 37.1(5)
C26 Mo2 S4 97.9(4)
C27 Mo2 S4 130.5(4)
C28 Mo2 S4 151.1(4)
C25 Mo2 S4 90.9(4)
C24 Mo2 S4 121.4(4)
C26 Mo2 S3 100.6(4)
C27 Mo2 S3 94.0(3)
C28 Mo2 S3 121.0(3)
C25 Mo2 S3 133.2(4)
C24 Mo2 S3 152.2(3)
S4 Mo2 S3 76.51(8)
C26 Mo2 S1 143.5(5)
C27 Mo2 S1 108.1(4)
C28 Mo2 S1 91.3(4)
C25 Mo2 S1 145.5(4)
C24 Mo2 S1 108.5(4)
S4 Mo2 S1 116.25(9)
S3 Mo2 S1 76.73(8)
C26 Mo2 S2 138.8(5)
C27 Mo2 S2 145.8(3)
C28 Mo2 S2 110.8(3)
C25 Mo2 S2 103.0(3)
C24 Mo2 S2 90.1(3)
S4 Mo2 S2 75.09(9)
S3 Mo2 S2 116.33(9)
S1 Mo2 S2 67.33(9)
C26 Mo2 Mo1 149.8(4)
C27 Mo2 Mo1 150.2(3)
C28 Mo2 Mo1 149.4(4)
C25 Mo2 Mo1 146.1(4)
C24 Mo2 Mo1 148.0(3)
S4 Mo2 Mo1 58.39(6)
S3 Mo2 Mo1 58.30(6)
S1 Mo2 Mo1 58.21(7)
S2 Mo2 Mo1 58.19(7)
C32 Mo3 C33 35.4(3)
C32 Mo3 C31 35.3(4)
C33 Mo3 C31 58.1(4)
C32 Mo3 C34 57.6(3)
C33 Mo3 C34 34.3(3)
C31 Mo3 C34 56.6(4)
C32 Mo3 C30 58.8(4)
C33 Mo3 C30 58.6(3)
C31 Mo3 C30 34.4(4)
C34 Mo3 C30 34.7(4)
C32 Mo3 S5 100.4(2)
C33 Mo3 S5 133.9(2)
C31 Mo3 S5 94.4(3)
C34 Mo3 S5 151.0(3)
C30 Mo3 S5 119.5(4)
C32 Mo3 S7 143.0(3)
C33 Mo3 S7 143.4(2)
C31 Mo3 S7 107.6(3)
C34 Mo3 S7 109.0(3)
C30 Mo3 S7 90.2(3)
S5 Mo3 S7 76.22(7)
C32 Mo3 S8 134.1(3)
C33 Mo3 S8 100.3(2)
C31 Mo3 S8 149.4(4)
C34 Mo3 S8 93.1(3)
C30 Mo3 S8 117.4(4)
S5 Mo3 S8 115.68(7)
S7 Mo3 S8 76.04(8)
C32 Mo3 S6 98.0(3)
C33 Mo3 S6 94.6(2)
C31 Mo3 S6 130.6(4)
C34 Mo3 S6 122.9(3)
C30 Mo3 S6 153.0(3)
S5 Mo3 S6 75.45(7)
S7 Mo3 S6 116.05(8)
S8 Mo3 S6 67.15(8)
C32 Mo3 Mo4 149.6(3)
C33 Mo3 Mo4 149.7(2)
C31 Mo3 Mo4 149.7(3)
C34 Mo3 Mo4 149.8(2)
C30 Mo3 Mo4 148.1(3)
S5 Mo3 Mo4 57.57(5)
S7 Mo3 Mo4 57.92(5)
S8 Mo3 Mo4 58.43(5)
S6 Mo3 Mo4 58.39(6)
C38 Mo4 C39 34.8(5)
C38 Mo4 C37 35.1(4)
C39 Mo4 C37 57.6(4)
C38 Mo4 C36 58.2(4)
C39 Mo4 C36 57.3(4)
C37 Mo4 C36 34.9(4)
C38 Mo4 C40 58.2(4)
C39 Mo4 C40 34.2(4)
C37 Mo4 C40 58.2(4)
C36 Mo4 C40 35.1(4)
C38 Mo4 S5 95.7(3)
C39 Mo4 S5 92.1(3)
C37 Mo4 S5 128.3(4)
C36 Mo4 S5 149.3(3)
C40 Mo4 S5 119.3(4)
C38 Mo4 S7 99.7(4)
C39 Mo4 S7 132.6(5)
C37 Mo4 S7 93.8(3)
C36 Mo4 S7 120.4(4)
C40 Mo4 S7 152.0(3)
S5 Mo4 S7 76.78(7)
C38 Mo4 S6 139.0(4)
C39 Mo4 S6 104.6(4)
C37 Mo4 S6 146.5(3)
C36 Mo4 S6 112.1(4)
C40 Mo4 S6 90.7(3)
S5 Mo4 S6 75.77(7)
S7 Mo4 S6 116.40(7)
C38 Mo4 S8 145.1(4)
C39 Mo4 S8 145.4(4)
C37 Mo4 S8 110.0(4)
C36 Mo4 S8 93.5(3)
C40 Mo4 S8 111.2(4)
S5 Mo4 S8 116.26(7)
S7 Mo4 S8 76.16(8)
S6 Mo4 S8 67.07(8)
C38 Mo4 Mo3 147.7(3)
C39 Mo4 Mo3 147.5(3)
C37 Mo4 Mo3 150.8(3)
C36 Mo4 Mo3 151.7(3)
C40 Mo4 Mo3 149.0(3)
S5 Mo4 Mo3 58.30(5)
S7 Mo4 Mo3 58.33(5)
S6 Mo4 Mo3 58.33(5)
S8 Mo4 Mo3 58.28(5)
C17 S1 Mo2 91.6(4)
C17 S1 Mo1 90.3(4)
Mo2 S1 Mo1 63.84(7)
C17 S2 Mo2 91.5(3)
C17 S2 Mo1 90.4(3)
Mo2 S2 Mo1 63.80(6)
C8 S3 Mo2 106.2(3)
C8 S3 Mo1 98.6(3)
Mo2 S3 Mo1 63.99(6)
C7 S4 Mo2 107.5(3)
C7 S4 Mo1 100.4(3)
Mo2 S4 Mo1 64.21(7)
C9 S5 Mo4 104.7(3)
C9 S5 Mo3 101.9(2)
Mo4 S5 Mo3 64.14(5)
C42 S6 Mo3 90.3(3)
C42 S6 Mo4 92.2(3)
Mo3 S6 Mo4 63.28(6)
C10 S7 Mo4 105.2(3)
C10 S7 Mo3 100.6(3)
Mo4 S7 Mo3 63.74(6)
C42 S8 Mo3 89.8(3)
C42 S8 Mo4 91.6(3)
Mo3 S8 Mo4 63.30(6)
S9B S9 O1 65(2)
S9B S9 O2 74(2)
O1 S9 O2 118.1(5)
S9B S9 O3 172(2)
O1 S9 O3 113.1(6)
O2 S9 O3 113.2(5)
S9B S9 C43 75(2)
O1 S9 C43 106.5(7)
O2 S9 C43 104.2(5)
O3 S9 C43 99.2(6)
S9B S9 O3B 10(2)
O1 S9 O3B 64.4(12)
O2 S9 O3B 81.6(12)
O3 S9 O3B 162.1(12)
C43 S9 O3B 66.3(12)
S9 S9B O1 90(3)
S9 S9B O2 82(2)
O1 S9B O2 132.6(17)
S9 S9B O3B 165(3)
O1 S9B O3B 89(2)
O2 S9B O3B 109(2)
S9 S9B C43 85(2)
O1 S9B C43 116.7(15)
O2 S9B C43 109.2(14)
O3B S9B C43 82(2)
S9 S9B O3 5.4(16)
O1 S9B O3 88.5(16)
O2 S9B O3 86.8(15)
O3B S9B O3 160(2)
C43 S9B O3 81.2(12)
O5 S10 O4 114.6(5)
O5 S10 O6 114.1(6)
O4 S10 O6 115.6(6)
O5 S10 C44 104.0(6)
O4 S10 C44 102.8(6)
O6 S10 C44 103.7(7)
C43 F2 O3B 87.6(15)
S9B O1 S9 25.4(13)
S9B O2 S9 24.5(12)
S9 O3 S9B 2.2(6)
S9B O3B F2 97(2)
S9B O3B S9 4.4(10)
F2 O3B S9 93.5(19)
C6 C1 C2 117.4(10)
C3 C2 C1 123.4(10)
C2 C3 C4 118.7(10)
C3 C4 C5 120.8(11)
C6 C5 C4 120.1(9)
C5 C6 C1 119.5(9)
C5 C6 C7 121.3(7)
C1 C6 C7 119.3(9)
C8 C7 C6 127.5(7)
C8 C7 S4 116.5(7)
C6 C7 S4 115.9(6)
C7 C8 C9 125.8(8)
C7 C8 S3 118.3(6)
C9 C8 S3 115.6(6)
C10 C9 C8 127.1(7)
C10 C9 S5 117.0(6)
C8 C9 S5 115.7(6)
C9 C10 C11 126.5(7)
C9 C10 S7 118.0(6)
C11 C10 S7 115.4(6)
C12 C11 C16 119.2(9)
C12 C11 C10 121.7(8)
C16 C11 C10 119.1(8)
C13 C12 C11 120.6(10)
C12 C13 C14 120.7(11)
C15 C14 C13 118.1(10)
C14 C15 C16 121.2(10)
C15 C16 C11 120.1(9)
S2 C17 S1 96.3(5)
C22 C18 C19 108.2(10)
C22 C18 Mo1 74.0(6)
C19 C18 Mo1 72.3(6)
C20 C19 C18 105.9(10)
C20 C19 Mo1 72.3(7)
C18 C19 Mo1 71.6(5)
C21 C20 C19 109.0(11)
C21 C20 Mo1 74.0(6)
C19 C20 Mo1 72.6(6)
C20 C21 C22 108.4(12)
C20 C21 Mo1 71.6(7)
C22 C21 Mo1 72.4(6)
C18 C22 C21 108.5(11)
C18 C22 C23 125.9(12)
C21 C22 C23 125.5(12)
C18 C22 Mo1 71.7(5)
C21 C22 Mo1 73.1(7)
C23 C22 Mo1 123.6(7)
C28 C24 C25 109.6(12)
C28 C24 Mo2 72.0(6)
C25 C24 Mo2 70.9(7)
C26 C25 C24 101.1(14)
C26 C25 Mo2 68.0(7)
C24 C25 Mo2 72.1(8)
C27 C26 C25 113.9(14)
C27 C26 Mo2 75.0(7)
C25 C26 Mo2 76.1(8)
C26 C27 C28 106.0(12)
C26 C27 Mo2 69.5(7)
C28 C27 Mo2 73.3(6)
C24 C28 C29 126.3(13)
C24 C28 C27 109.3(13)
C29 C28 C27 123.9(14)
C24 C28 Mo2 74.0(7)
C29 C28 Mo2 127.1(12)
C27 C28 Mo2 71.3(7)
C31 C30 C34 104.2(9)
C31 C30 C35B 139.5(17)
C34 C30 C35B 115.9(17)
C31 C30 Mo3 70.3(5)
C34 C30 Mo3 71.2(5)
C35B C30 Mo3 126.4(13)
C30 C31 C32 110.8(10)
C30 C31 Mo3 75.3(6)
C32 C31 Mo3 71.4(5)
C31 C32 C33 106.7(10)
C31 C32 Mo3 73.2(5)
C33 C32 Mo3 73.0(5)
C34 C33 C32 107.2(9)
C34 C33 Mo3 74.1(5)
C32 C33 Mo3 71.6(5)
C33 C34 C30 111.1(9)
C33 C34 C35 132.4(13)
C30 C34 C35 116.6(12)
C33 C34 Mo3 71.6(5)
C30 C34 Mo3 74.1(6)
C35 C34 Mo3 121.9(8)
C37 C36 C40 108.4(10)
C37 C36 Mo4 72.0(6)
C40 C36 Mo4 73.9(6)
C38 C37 C36 107.7(12)
C38 C37 C41B 101(2)
C36 C37 C41B 151(3)
C38 C37 Mo4 71.2(6)
C36 C37 Mo4 73.1(6)
C41B C37 Mo4 116(2)
C39 C38 C37 107.5(12)
C39 C38 Mo4 73.6(7)
C37 C38 Mo4 73.7(6)
C38 C39 C40 110.6(11)
C38 C39 Mo4 71.6(6)
C40 C39 Mo4 75.2(6)
C39 C40 C36 105.7(11)
C39 C40 C41 116.9(14)
C36 C40 C41 137.1(14)
C39 C40 Mo4 70.6(6)
C36 C40 Mo4 71.1(5)
C41 C40 Mo4 126.6(8)
S6 C42 S8 96.7(5)
F1 C43 F3 108.1(11)
F1 C43 F2 102.6(12)
F3 C43 F2 103.9(11)
F1 C43 S9B 126.0(13)
F3 C43 S9B 118.8(12)
F2 C43 S9B 91.1(14)
F1 C43 S9 117.0(11)
F3 C43 S9 113.1(10)
F2 C43 S9 110.8(10)
S9B C43 S9 19.7(10)
F5 C44 F6 109.3(13)
F5 C44 F4 108.7(13)
F6 C44 F4 103.8(13)
F5 C44 S10 113.7(12)
F6 C44 S10 110.7(10)
F4 C44 S10 110.1(10)
O7 C47 C46 123(2)
O7 C47 C45 131.9(18)
C46 C47 C45 102(2)

loop_
_geom_bond_atom_site_label_1
_geom_bond_atom_site_label_2
_geom_bond_distance
Mo1 C18 2.314(9)
Mo1 C20 2.321(11)
Mo1 C19 2.323(10)
Mo1 C22 2.342(10)
Mo1 C21 2.350(10)
Mo1 S4 2.455(2)
Mo1 S3 2.458(2)
Mo1 S1 2.458(3)
Mo1 S2 2.458(3)
Mo1 Mo2 2.5958(11)
Mo2 C26 2.234(12)
Mo2 C27 2.304(11)
Mo2 C28 2.329(11)
Mo2 C25 2.338(14)
Mo2 C24 2.355(10)
Mo2 S4 2.429(3)
Mo2 S3 2.441(2)
Mo2 S1 2.451(3)
Mo2 S2 2.454(2)
Mo3 C32 2.287(8)
Mo3 C33 2.305(8)
Mo3 C31 2.310(9)
Mo3 C34 2.336(8)
Mo3 C30 2.373(10)
Mo3 S5 2.442(2)
Mo3 S7 2.452(2)
Mo3 S8 2.460(2)
Mo3 S6 2.462(2)
Mo3 Mo4 2.5833(9)
Mo4 C38 2.269(10)
Mo4 C39 2.294(9)
Mo4 C37 2.301(10)
Mo4 C36 2.315(9)
Mo4 C40 2.352(10)
Mo4 S5 2.423(2)
Mo4 S7 2.441(2)
Mo4 S6 2.463(2)
Mo4 S8 2.464(2)
S1 C17 1.826(10)
S2 C17 1.824(11)
S3 C8 1.815(8)
S4 C7 1.793(8)
S5 C9 1.810(8)
S6 C42 1.809(9)
S7 C10 1.799(8)
S8 C42 1.834(10)
S9 S9B 0.60(3)
S9 O1 1.391(9)
S9 O2 1.426(7)
S9 O3 1.435(9)
S9 C43 1.761(14)
S9 O3B 1.99(4)
S9B O1 1.26(2)
S9B O2 1.38(2)
S9B O3B 1.41(5)
S9B C43 1.71(2)
S9B O3 2.03(3)
S10 O5 1.426(8)
S10 O4 1.428(8)
S10 O6 1.434(8)
S10 C44 1.796(17)
F1 C43 1.297(16)
F2 C43 1.400(16)
F2 O3B 1.57(4)
F3 C43 1.333(13)
F4 C44 1.387(16)
F5 C44 1.292(16)
F6 C44 1.319(14)
O7 C47 1.169(16)
C1 C6 1.381(12)
C1 C2 1.407(15)
C2 C3 1.327(15)
C3 C4 1.361(13)
C4 C5 1.388(13)
C5 C6 1.380(12)
C6 C7 1.455(12)
C7 C8 1.354(11)
C8 C9 1.477(10)
C9 C10 1.351(10)
C10 C11 1.479(12)
C11 C12 1.369(12)
C11 C16 1.395(11)
C12 C13 1.344(16)
C13 C14 1.425(16)
C14 C15 1.354(14)
C15 C16 1.369(13)
C18 C22 1.373(13)
C18 C19 1.434(14)
C19 C20 1.400(17)
C20 C21 1.380(17)
C21 C22 1.391(16)
C22 C23 1.488(15)
C24 C28 1.370(16)
C24 C25 1.492(19)
C25 C26 1.411(18)
C26 C27 1.382(18)
C27 C28 1.408(16)
C28 C29 1.39(2)
C30 C31 1.385(16)
C30 C34 1.406(15)
C30 C35B 1.50(2)
C31 C32 1.396(15)
C32 C33 1.397(12)
C33 C34 1.370(13)
C34 C35 1.453(15)
C36 C37 1.383(17)
C36 C40 1.407(15)
C37 C38 1.379(16)
C37 C41B 1.53(2)
C38 C39 1.366(18)
C39 C40 1.368(17)
C40 C41 1.524(17)
C45 C47 1.36(2)
C46 C47 1.30(3)

loop_
_geom_torsion_atom_site_label_1
_geom_torsion_atom_site_label_2
_geom_torsion_atom_site_label_3
_geom_torsion_atom_site_label_4
_geom_torsion
C18 Mo1 Mo2 C26 1.1(11)
C20 Mo1 Mo2 C26 149.1(13)
C19 Mo1 Mo2 C26 75.5(12)
C22 Mo1 Mo2 C26 -68.3(11)
C21 Mo1 Mo2 C26 -138.9(12)
S4 Mo1 Mo2 C26 -42.4(10)
S3 Mo1 Mo2 C26 50.9(10)
S1 Mo1 Mo2 C26 144.7(10)
S2 Mo1 Mo2 C26 -133.9(10)
C18 Mo1 Mo2 C27 -73.9(9)
C20 Mo1 Mo2 C27 74.1(12)
C19 Mo1 Mo2 C27 0.5(10)
C22 Mo1 Mo2 C27 -143.3(10)
C21 Mo1 Mo2 C27 146.1(11)
S4 Mo1 Mo2 C27 -117.4(8)
S3 Mo1 Mo2 C27 -24.1(8)
S1 Mo1 Mo2 C27 69.7(8)
S2 Mo1 Mo2 C27 151.1(8)
C18 Mo1 Mo2 C28 -148.2(8)
C20 Mo1 Mo2 C28 -0.2(11)
C19 Mo1 Mo2 C28 -73.9(9)
C22 Mo1 Mo2 C28 142.4(8)
C21 Mo1 Mo2 C28 71.7(10)
S4 Mo1 Mo2 C28 168.3(6)
S3 Mo1 Mo2 C28 -98.4(6)
S1 Mo1 Mo2 C28 -4.7(6)
S2 Mo1 Mo2 C28 76.8(6)
C18 Mo1 Mo2 C25 71.8(8)
C20 Mo1 Mo2 C25 -140.2(11)
C19 Mo1 Mo2 C25 146.1(9)
C22 Mo1 Mo2 C25 2.3(9)
C21 Mo1 Mo2 C25 -68.3(10)
S4 Mo1 Mo2 C25 28.2(6)
S3 Mo1 Mo2 C25 121.6(6)
S1 Mo1 Mo2 C25 -144.7(6)
S2 Mo1 Mo2 C25 -63.2(6)
C18 Mo1 Mo2 C24 143.3(9)
C20 Mo1 Mo2 C24 -68.7(11)
C19 Mo1 Mo2 C24 -142.4(10)
C22 Mo1 Mo2 C24 73.8(9)
C21 Mo1 Mo2 C24 3.2(11)
S4 Mo1 Mo2 C24 99.7(7)
S3 Mo1 Mo2 C24 -166.9(7)
S1 Mo1 Mo2 C24 -73.2(7)
S2 Mo1 Mo2 C24 8.2(7)
C18 Mo1 Mo2 S4 43.5(5)
C20 Mo1 Mo2 S4 -168.5(9)
C19 Mo1 Mo2 S4 117.9(7)
C22 Mo1 Mo2 S4 -25.9(5)
C21 Mo1 Mo2 S4 -96.5(8)
S3 Mo1 Mo2 S4 93.33(9)
S1 Mo1 Mo2 S4 -172.92(9)
S2 Mo1 Mo2 S4 -91.50(10)
C18 Mo1 Mo2 S3 -49.8(5)
C20 Mo1 Mo2 S3 98.2(8)
C19 Mo1 Mo2 S3 24.6(7)
C22 Mo1 Mo2 S3 -119.2(5)
C21 Mo1 Mo2 S3 170.1(8)
S4 Mo1 Mo2 S3 -93.33(9)
S1 Mo1 Mo2 S3 93.75(9)
S2 Mo1 Mo2 S3 175.17(11)
C18 Mo1 Mo2 S1 -143.6(5)
C20 Mo1 Mo2 S1 4.4(8)
C19 Mo1 Mo2 S1 -69.2(7)
C22 Mo1 Mo2 S1 147.0(5)
C21 Mo1 Mo2 S1 76.4(8)
S4 Mo1 Mo2 S1 172.92(9)
S3 Mo1 Mo2 S1 -93.75(9)
S2 Mo1 Mo2 S1 81.43(11)
C18 Mo1 Mo2 S2 135.0(5)
C20 Mo1 Mo2 S2 -77.0(9)
C19 Mo1 Mo2 S2 -150.6(7)
C22 Mo1 Mo2 S2 65.6(5)
C21 Mo1 Mo2 S2 -5.0(8)
S4 Mo1 Mo2 S2 91.50(10)
S3 Mo1 Mo2 S2 -175.17(11)
S1 Mo1 Mo2 S2 -81.43(11)
C32 Mo3 Mo4 C38 -89.6(10)
C33 Mo3 Mo4 C38 -163.6(9)
C31 Mo3 Mo4 C38 -15.8(12)
C34 Mo3 Mo4 C38 124.7(10)
C30 Mo3 Mo4 C38 53.9(11)
S5 Mo3 Mo4 C38 -40.8(8)
S7 Mo3 Mo4 C38 52.9(8)
S8 Mo3 Mo4 C38 145.8(8)
S6 Mo3 Mo4 C38 -133.2(8)
C32 Mo3 Mo4 C39 -21.7(10)
C33 Mo3 Mo4 C39 -95.7(10)
C31 Mo3 Mo4 C39 52.1(12)
C34 Mo3 Mo4 C39 -167.4(10)
C30 Mo3 Mo4 C39 121.8(11)
S5 Mo3 Mo4 C39 27.1(9)
S7 Mo3 Mo4 C39 120.8(9)
S8 Mo3 Mo4 C39 -146.3(9)
S6 Mo3 Mo4 C39 -65.3(9)
C32 Mo3 Mo4 C37 -161.7(10)
C33 Mo3 Mo4 C37 124.3(9)
C31 Mo3 Mo4 C37 -87.9(11)
C34 Mo3 Mo4 C37 52.6(10)
C30 Mo3 Mo4 C37 -18.2(11)
S5 Mo3 Mo4 C37 -112.9(8)
S7 Mo3 Mo4 C37 -19.2(8)
S8 Mo3 Mo4 C37 73.7(8)
S6 Mo3 Mo4 C37 154.7(8)
C32 Mo3 Mo4 C36 121.3(10)
C33 Mo3 Mo4 C36 47.3(9)
C31 Mo3 Mo4 C36 -164.9(11)
C34 Mo3 Mo4 C36 -24.4(10)
C30 Mo3 Mo4 C36 -95.2(11)
S5 Mo3 Mo4 C36 170.0(8)
S7 Mo3 Mo4 C36 -96.2(8)
S8 Mo3 Mo4 C36 -3.3(8)
S6 Mo3 Mo4 C36 77.7(8)
C32 Mo3 Mo4 C40 46.3(9)
C33 Mo3 Mo4 C40 -27.7(9)
C31 Mo3 Mo4 C40 120.1(11)
C34 Mo3 Mo4 C40 -99.4(10)
C30 Mo3 Mo4 C40 -170.2(10)
S5 Mo3 Mo4 C40 95.1(8)
S7 Mo3 Mo4 C40 -171.2(8)
S8 Mo3 Mo4 C40 -78.3(8)
S6 Mo3 Mo4 C40 2.7(8)
C32 Mo3 Mo4 S5 -48.8(5)
C33 Mo3 Mo4 S5 -122.7(4)
C31 Mo3 Mo4 S5 25.0(8)
C34 Mo3 Mo4 S5 165.5(6)
C30 Mo3 Mo4 S5 94.8(7)
S7 Mo3 Mo4 S5 93.73(8)
S8 Mo3 Mo4 S5 -173.35(9)
S6 Mo3 Mo4 S5 -92.38(9)
C32 Mo3 Mo4 S7 -142.5(5)
C33 Mo3 Mo4 S7 143.5(4)
C31 Mo3 Mo4 S7 -68.7(8)
C34 Mo3 Mo4 S7 71.8(6)
C30 Mo3 Mo4 S7 1.0(7)
S5 Mo3 Mo4 S7 -93.73(8)
S8 Mo3 Mo4 S7 92.92(9)
S6 Mo3 Mo4 S7 173.89(9)
C32 Mo3 Mo4 S6 43.6(5)
C33 Mo3 Mo4 S6 -30.4(4)
C31 Mo3 Mo4 S6 117.4(8)
C34 Mo3 Mo4 S6 -102.1(6)
C30 Mo3 Mo4 S6 -172.9(7)
S5 Mo3 Mo4 S6 92.38(9)
S7 Mo3 Mo4 S6 -173.89(9)
S8 Mo3 Mo4 S6 -80.98(9)
C32 Mo3 Mo4 S8 124.6(5)
C33 Mo3 Mo4 S8 50.6(4)
C31 Mo3 Mo4 S8 -161.6(8)
C34 Mo3 Mo4 S8 -21.1(6)
C30 Mo3 Mo4 S8 -91.9(7)
S5 Mo3 Mo4 S8 173.35(9)
S7 Mo3 Mo4 S8 -92.92(9)
S6 Mo3 Mo4 S8 80.98(9)
C26 Mo2 S1 C17 119.6(8)
C27 Mo2 S1 C17 119.7(5)
C28 Mo2 S1 C17 88.0(5)
C25 Mo2 S1 C17 55.7(7)
C24 Mo2 S1 C17 58.1(5)
S4 Mo2 S1 C17 -82.9(4)
S3 Mo2 S1 C17 -150.3(4)
S2 Mo2 S1 C17 -24.0(4)
Mo1 Mo2 S1 C17 -89.6(4)
C26 Mo2 S1 Mo1 -150.8(7)
C27 Mo2 S1 Mo1 -150.7(3)
C28 Mo2 S1 Mo1 177.6(3)
C25 Mo2 S1 Mo1 145.3(6)
C24 Mo2 S1 Mo1 147.7(3)
S4 Mo2 S1 Mo1 6.72(9)
S3 Mo2 S1 Mo1 -60.73(7)
S2 Mo2 S1 Mo1 65.59(8)
C18 Mo1 S1 C17 -119.7(5)
C20 Mo1 S1 C17 -86.2(6)
C19 Mo1 S1 C17 -118.3(5)
C22 Mo1 S1 C17 -58.7(6)
C21 Mo1 S1 C17 -56.6(6)
S4 Mo1 S1 C17 85.0(4)
S3 Mo1 S1 C17 151.8(4)
S2 Mo1 S1 C17 26.1(4)
Mo2 Mo1 S1 C17 91.6(4)
C18 Mo1 S1 Mo2 148.7(4)
C20 Mo1 S1 Mo2 -177.8(4)
C19 Mo1 S1 Mo2 150.2(3)
C22 Mo1 S1 Mo2 -150.2(5)
C21 Mo1 S1 Mo2 -148.2(4)
S4 Mo1 S1 Mo2 -6.58(9)
S3 Mo1 S1 Mo2 60.24(6)
S2 Mo1 S1 Mo2 -65.52(8)
C26 Mo2 S2 C17 -123.7(7)
C27 Mo2 S2 C17 -65.1(8)
C28 Mo2 S2 C17 -58.3(5)
C25 Mo2 S2 C17 -121.1(6)
C24 Mo2 S2 C17 -86.0(5)
S4 Mo2 S2 C17 151.4(4)
S3 Mo2 S2 C17 85.1(4)
S1 Mo2 S2 C17 24.0(4)
Mo1 Mo2 S2 C17 89.7(4)
C26 Mo2 S2 Mo1 146.7(6)
C27 Mo2 S2 Mo1 -154.7(8)
C28 Mo2 S2 Mo1 -148.0(4)
C25 Mo2 S2 Mo1 149.3(4)
C24 Mo2 S2 Mo1 -175.6(4)
S4 Mo2 S2 Mo1 61.77(7)
S3 Mo2 S2 Mo1 -4.58(10)
S1 Mo2 S2 Mo1 -65.62(8)
C18 Mo1 S2 C17 122.9(5)
C20 Mo1 S2 C17 57.0(5)
C19 Mo1 S2 C17 61.9(7)
C22 Mo1 S2 C17 117.9(5)
C21 Mo1 S2 C17 85.9(5)
S4 Mo1 S2 C17 -152.4(4)
S3 Mo1 S2 C17 -87.0(4)
S1 Mo1 S2 C17 -26.1(4)
Mo2 Mo1 S2 C17 -91.5(4)
C18 Mo1 S2 Mo2 -145.6(4)
C20 Mo1 S2 Mo2 148.5(4)
C19 Mo1 S2 Mo2 153.4(6)
C22 Mo1 S2 Mo2 -150.6(3)
C21 Mo1 S2 Mo2 177.4(4)
S4 Mo1 S2 Mo2 -60.90(7)
S3 Mo1 S2 Mo2 4.52(10)
S1 Mo1 S2 Mo2 65.44(8)
C26 Mo2 S3 C8 -64.8(5)
C27 Mo2 S3 C8 -99.9(5)
C28 Mo2 S3 C8 -124.2(5)
C25 Mo2 S3 C8 -47.5(6)
C24 Mo2 S3 C8 -103.1(9)
S4 Mo2 S3 C8 30.8(3)
S1 Mo2 S3 C8 152.4(3)
S2 Mo2 S3 C8 96.4(3)
Mo1 Mo2 S3 C8 91.8(3)
C26 Mo2 S3 Mo1 -156.6(4)
C27 Mo2 S3 Mo1 168.3(4)
C28 Mo2 S3 Mo1 144.0(4)
C25 Mo2 S3 Mo1 -139.3(6)
C24 Mo2 S3 Mo1 165.1(9)
S4 Mo2 S3 Mo1 -60.97(7)
S1 Mo2 S3 Mo1 60.62(7)
S2 Mo2 S3 Mo1 4.57(10)
C18 Mo1 S3 C8 52.5(4)
C20 Mo1 S3 C8 111.5(5)
C19 Mo1 S3 C8 88.3(4)
C22 Mo1 S3 C8 38.5(5)
C21 Mo1 S3 C8 86.8(8)
S4 Mo1 S3 C8 -43.7(3)
S1 Mo1 S3 C8 -164.4(3)
S2 Mo1 S3 C8 -108.4(3)
Mo2 Mo1 S3 C8 -103.9(3)
C18 Mo1 S3 Mo2 156.4(3)
C20 Mo1 S3 Mo2 -144.6(4)
C19 Mo1 S3 Mo2 -167.8(3)
C22 Mo1 S3 Mo2 142.4(4)
C21 Mo1 S3 Mo2 -169.3(8)
S4 Mo1 S3 Mo2 60.20(7)
S1 Mo1 S3 Mo2 -60.52(8)
S2 Mo1 S3 Mo2 -4.54(10)
C26 Mo2 S4 C7 66.6(5)
C27 Mo2 S4 C7 51.2(5)
C28 Mo2 S4 C7 99.0(7)
C25 Mo2 S4 C7 101.9(4)
C24 Mo2 S4 C7 124.3(4)
S3 Mo2 S4 C7 -32.5(3)
S1 Mo2 S4 C7 -100.1(3)
S2 Mo2 S4 C7 -154.9(3)
Mo1 Mo2 S4 C7 -93.4(3)
C26 Mo2 S4 Mo1 160.0(5)
C27 Mo2 S4 Mo1 144.5(4)
C28 Mo2 S4 Mo1 -167.6(7)
C25 Mo2 S4 Mo1 -164.7(3)
C24 Mo2 S4 Mo1 -142.3(4)
S3 Mo2 S4 Mo1 60.87(6)
S1 Mo2 S4 Mo1 -6.71(9)
S2 Mo2 S4 Mo1 -61.53(8)
C18 Mo1 S4 C7 -54.5(4)
C20 Mo1 S4 C7 -87.6(9)
C19 Mo1 S4 C7 -38.7(5)
C22 Mo1 S4 C7 -88.7(4)
C21 Mo1 S4 C7 -111.5(5)
S3 Mo1 S4 C7 43.9(3)
S1 Mo1 S4 C7 111.1(3)
S2 Mo1 S4 C7 166.1(3)
Mo2 Mo1 S4 C7 104.5(3)
C18 Mo1 S4 Mo2 -158.9(2)
C20 Mo1 S4 Mo2 167.9(9)
C19 Mo1 S4 Mo2 -143.2(4)
C22 Mo1 S4 Mo2 166.9(3)
C21 Mo1 S4 Mo2 144.1(4)
S3 Mo1 S4 Mo2 -60.54(6)
S1 Mo1 S4 Mo2 6.62(9)
S2 Mo1 S4 Mo2 61.61(7)
C38 Mo4 S5 C9 63.1(5)
C39 Mo4 S5 C9 97.8(5)
C37 Mo4 S5 C9 48.7(5)
C36 Mo4 S5 C9 92.9(8)
C40 Mo4 S5 C9 119.7(4)
S7 Mo4 S5 C9 -35.6(2)
S6 Mo4 S5 C9 -157.7(3)
S8 Mo4 S5 C9 -102.6(3)
Mo3 Mo4 S5 C9 -96.3(2)
C38 Mo4 S5 Mo3 159.4(4)
C39 Mo4 S5 Mo3 -165.8(5)
C37 Mo4 S5 Mo3 145.0(4)
C36 Mo4 S5 Mo3 -170.8(8)
C40 Mo4 S5 Mo3 -144.0(3)
S7 Mo4 S5 Mo3 60.74(6)
S6 Mo4 S5 Mo3 -61.32(6)
S8 Mo4 S5 Mo3 -6.30(9)
C32 Mo3 S5 C9 -102.1(4)
C33 Mo3 S5 C9 -115.5(4)
C31 Mo3 S5 C9 -67.0(4)
C34 Mo3 S5 C9 -64.3(6)
C30 Mo3 S5 C9 -42.1(4)
S7 Mo3 S5 C9 40.1(2)
S8 Mo3 S5 C9 107.0(3)
S6 Mo3 S5 C9 162.2(3)
Mo4 Mo3 S5 C9 100.7(3)
C32 Mo3 S5 Mo4 157.2(3)
C33 Mo3 S5 Mo4 143.9(3)
C31 Mo3 S5 Mo4 -167.6(4)
C34 Mo3 S5 Mo4 -165.0(6)
C30 Mo3 S5 Mo4 -142.8(3)
S7 Mo3 S5 Mo4 -60.53(6)
S8 Mo3 S5 Mo4 6.28(9)
S6 Mo3 S5 Mo4 61.54(6)
C32 Mo3 S6 C42 108.3(4)
C33 Mo3 S6 C42 72.8(4)
C31 Mo3 S6 C42 123.8(5)
C34 Mo3 S6 C42 51.9(4)
C30 Mo3 S6 C42 79.4(9)
S5 Mo3 S6 C42 -152.9(3)
S7 Mo3 S6 C42 -86.6(3)
S8 Mo3 S6 C42 -26.4(3)
Mo4 Mo3 S6 C42 -92.3(3)
C32 Mo3 S6 Mo4 -159.4(2)
C33 Mo3 S6 Mo4 165.2(2)
C31 Mo3 S6 Mo4 -143.8(4)
C34 Mo3 S6 Mo4 144.2(3)
C30 Mo3 S6 Mo4 171.7(9)
S5 Mo3 S6 Mo4 -60.60(6)
S7 Mo3 S6 Mo4 5.76(8)
S8 Mo3 S6 Mo4 65.93(7)
C38 Mo4 S6 C42 -127.3(5)
C39 Mo4 S6 C42 -121.1(5)
C37 Mo4 S6 C42 -68.6(7)
C36 Mo4 S6 C42 -60.8(4)
C40 Mo4 S6 C42 -89.4(5)
S5 Mo4 S6 C42 150.5(3)
S7 Mo4 S6 C42 83.4(3)
S8 Mo4 S6 C42 23.4(3)
Mo3 Mo4 S6 C42 89.2(3)
C38 Mo4 S6 Mo3 143.5(5)
C39 Mo4 S6 Mo3 149.7(4)
C37 Mo4 S6 Mo3 -157.8(6)
C36 Mo4 S6 Mo3 -150.0(3)
C40 Mo4 S6 Mo3 -178.6(4)
S5 Mo4 S6 Mo3 61.28(6)
S7 Mo4 S6 Mo3 -5.80(8)
S8 Mo4 S6 Mo3 -65.80(6)
C38 Mo4 S7 C10 -59.9(5)
C39 Mo4 S7 C10 -46.7(5)
C37 Mo4 S7 C10 -94.8(5)
C36 Mo4 S7 C10 -118.6(4)
C40 Mo4 S7 C10 -95.2(9)
S5 Mo4 S7 C10 33.8(3)
S6 Mo4 S7 C10 100.3(3)
S8 Mo4 S7 C10 155.5(3)
Mo3 Mo4 S7 C10 94.5(3)
C38 Mo4 S7 Mo3 -154.4(4)
C39 Mo4 S7 Mo3 -141.2(4)
C37 Mo4 S7 Mo3 170.7(4)
C36 Mo4 S7 Mo3 146.9(3)
C40 Mo4 S7 Mo3 170.3(8)
S5 Mo4 S7 Mo3 -60.71(6)
S6 Mo4 S7 Mo3 5.80(8)
S8 Mo4 S7 Mo3 61.03(6)
C32 Mo3 S7 C10 47.4(5)
C33 Mo3 S7 C10 108.4(5)
C31 Mo3 S7 C10 48.6(5)
C34 Mo3 S7 C10 108.5(4)
C30 Mo3 S7 C10 78.7(5)
S5 Mo3 S7 C10 -41.7(3)
S8 Mo3 S7 C10 -163.1(3)
S6 Mo3 S7 C10 -107.6(3)
Mo4 Mo3 S7 C10 -101.8(3)
C32 Mo3 S7 Mo4 149.2(4)
C33 Mo3 S7 Mo4 -149.8(4)
C31 Mo3 S7 Mo4 150.4(4)
C34 Mo3 S7 Mo4 -149.7(3)
C30 Mo3 S7 Mo4 -179.5(4)
S5 Mo3 S7 Mo4 60.13(6)
S8 Mo3 S7 Mo4 -61.26(6)
S6 Mo3 S7 Mo4 -5.79(8)
C32 Mo3 S8 C42 -52.6(5)
C33 Mo3 S8 C42 -64.7(4)
C31 Mo3 S8 C42 -106.3(7)
C34 Mo3 S8 C42 -98.5(4)
C30 Mo3 S8 C42 -124.5(4)
S5 Mo3 S8 C42 85.7(3)
S7 Mo3 S8 C42 152.6(3)
S6 Mo3 S8 C42 26.0(3)
Mo4 Mo3 S8 C42 91.9(3)
C32 Mo3 S8 Mo4 -144.5(4)
C33 Mo3 S8 Mo4 -156.6(2)
C31 Mo3 S8 Mo4 161.8(7)
C34 Mo3 S8 Mo4 169.6(3)
C30 Mo3 S8 Mo4 143.6(3)
S5 Mo3 S8 Mo4 -6.22(9)
S7 Mo3 S8 Mo4 60.69(6)
S6 Mo3 S8 Mo4 -65.88(7)
C38 Mo4 S8 C42 122.8(7)
C39 Mo4 S8 C42 59.4(7)
C37 Mo4 S8 C42 121.0(4)
C36 Mo4 S8 C42 89.5(5)
C40 Mo4 S8 C42 58.4(4)
S5 Mo4 S8 C42 -82.6(3)
S7 Mo4 S8 C42 -150.0(3)
S6 Mo4 S8 C42 -23.1(3)
Mo3 Mo4 S8 C42 -88.9(3)
C38 Mo4 S8 Mo3 -148.3(6)
C39 Mo4 S8 Mo3 148.3(7)
C37 Mo4 S8 Mo3 -150.1(3)
C36 Mo4 S8 Mo3 178.4(4)
C40 Mo4 S8 Mo3 147.3(3)
S5 Mo4 S8 Mo3 6.31(9)
S7 Mo4 S8 Mo3 -61.09(6)
S6 Mo4 S8 Mo3 65.88(7)
O2 S9 S9B O1 133.1(14)
O3 S9 S9B O1 -76(17)
C43 S9 S9B O1 -116.8(14)
O3B S9 S9B O1 -86(13)
O1 S9 S9B O2 -133.1(14)
O3 S9 S9B O2 151(16)
C43 S9 S9B O2 110.1(11)
O3B S9 S9B O2 141(13)
O1 S9 S9B O3B 86(13)
O2 S9 S9B O3B -141(13)
O3 S9 S9B O3B 10(28)
C43 S9 S9B O3B -31(13)
O1 S9 S9B C43 116.8(14)
O2 S9 S9B C43 -110.1(11)
O3 S9 S9B C43 41(17)
O3B S9 S9B C43 31(13)
O1 S9 S9B O3 76(17)
O2 S9 S9B O3 -151(16)
C43 S9 S9B O3 -41(17)
O3B S9 S9B O3 -10(28)
O2 S9B O1 S9 79(4)
O3B S9B O1 S9 -165(3)
C43 S9B O1 S9 -85(3)
O3 S9B O1 S9 -5.2(15)
O2 S9 O1 S9B -53(2)
O3 S9 O1 S9B 172(2)
C43 S9 O1 S9B 64(2)
O3B S9 O1 S9B 11(3)
O1 S9B O2 S9 -82(4)
O3B S9B O2 S9 170(4)
C43 S9B O2 S9 82(2)
O3 S9B O2 S9 2.6(15)
O1 S9 O2 S9B 48(2)
O3 S9 O2 S9B -176(2)
C43 S9 O2 S9B -69(2)
O3B S9 O2 S9B -7(2)
O1 S9 O3 S9B -72(17)
O2 S9 O3 S9B 150(17)
C43 S9 O3 S9B 40(17)
O3B S9 O3 S9B 6(17)
O1 S9B O3 S9 104(17)
O2 S9B O3 S9 -28(16)
O3B S9B O3 S9 -172(21)
C43 S9B O3 S9 -138(17)
S9 S9B O3B F2 42(14)
O1 S9B O3B F2 128.0(19)
O2 S9B O3B F2 -97(2)
C43 S9B O3B F2 10.9(17)
O3 S9B O3B F2 45(7)
O1 S9B O3B S9 86(13)
O2 S9B O3B S9 -139(14)
C43 S9B O3B S9 -31(13)
O3 S9B O3B S9 3(8)
C43 F2 O3B S9B -13(2)
C43 F2 O3B S9 -10.3(14)
O1 S9 O3B S9B -89(13)
O2 S9 O3B S9B 38(13)
O3 S9 O3B S9B -176(12)
C43 S9 O3B S9B 147(13)
S9B S9 O3B F2 -138(14)
O1 S9 O3B F2 133(2)
O2 S9 O3B F2 -100.7(16)
O3 S9 O3B F2 46(5)
C43 S9 O3B F2 9.0(12)
C6 C1 C2 C3 -2.3(17)
C1 C2 C3 C4 2.4(17)
C2 C3 C4 C5 -0.6(15)
C3 C4 C5 C6 -1.3(14)
C4 C5 C6 C1 1.3(13)
C4 C5 C6 C7 -178.2(8)
C2 C1 C6 C5 0.4(14)
C2 C1 C6 C7 179.9(8)
C5 C6 C7 C8 100.0(10)
C1 C6 C7 C8 -79.5(12)
C5 C6 C7 S4 -83.5(9)
C1 C6 C7 S4 97.0(9)
Mo2 S4 C7 C8 29.7(7)
Mo1 S4 C7 C8 -36.4(6)
Mo2 S4 C7 C6 -147.3(5)
Mo1 S4 C7 C6 146.7(6)
C6 C7 C8 C9 -12.6(13)
S4 C7 C8 C9 170.9(6)
C6 C7 C8 S3 174.1(7)
S4 C7 C8 S3 -2.4(9)
Mo2 S3 C8 C7 -25.6(7)
Mo1 S3 C8 C7 39.7(6)
Mo2 S3 C8 C9 160.4(5)
Mo1 S3 C8 C9 -134.3(5)
C7 C8 C9 C10 146.4(8)
S3 C8 C9 C10 -40.1(10)
C7 C8 C9 S5 -38.8(10)
S3 C8 C9 S5 134.7(5)
Mo4 S5 C9 C10 34.0(6)
Mo3 S5 C9 C10 -32.1(6)
Mo4 S5 C9 C8 -141.4(5)
Mo3 S5 C9 C8 152.5(5)
C8 C9 C10 C11 -12.9(12)
S5 C9 C10 C11 172.4(6)
C8 C9 C10 S7 169.9(6)
S5 C9 C10 S7 -4.9(8)
Mo4 S7 C10 C9 -26.4(6)
Mo3 S7 C10 C9 39.0(6)
Mo4 S7 C10 C11 156.1(5)
Mo3 S7 C10 C11 -138.5(6)
C9 C10 C11 C12 133.8(9)
S7 C10 C11 C12 -48.9(11)
C9 C10 C11 C16 -48.1(12)
S7 C10 C11 C16 129.1(7)
C16 C11 C12 C13 3.2(16)
C10 C11 C12 C13 -178.8(10)
C11 C12 C13 C14 -5(2)
C12 C13 C14 C15 4(2)
C13 C14 C15 C16 -1.8(17)
C14 C15 C16 C11 0.5(14)
C12 C11 C16 C15 -1.1(13)
C10 C11 C16 C15 -179.2(8)
Mo2 S2 C17 S1 -30.5(4)
Mo1 S2 C17 S1 33.3(4)
Mo2 S1 C17 S2 30.6(4)
Mo1 S1 C17 S2 -33.3(4)
C20 Mo1 C18 C22 77.6(7)
C19 Mo1 C18 C22 115.6(9)
C21 Mo1 C18 C22 36.9(7)
S4 Mo1 C18 C22 -84.5(6)
S3 Mo1 C18 C22 -161.4(6)
S1 Mo1 C18 C22 117.9(6)
S2 Mo1 C18 C22 -8.6(8)
Mo2 Mo1 C18 C22 -120.4(6)
C20 Mo1 C18 C19 -38.0(6)
C22 Mo1 C18 C19 -115.6(9)
C21 Mo1 C18 C19 -78.8(7)
S4 Mo1 C18 C19 159.8(6)
S3 Mo1 C18 C19 82.9(6)
S1 Mo1 C18 C19 2.3(8)
S2 Mo1 C18 C19 -124.3(6)
Mo2 Mo1 C18 C19 123.9(6)
C22 C18 C19 C20 -1.1(11)
Mo1 C18 C19 C20 64.7(8)
C22 C18 C19 Mo1 -65.8(6)
C18 Mo1 C19 C20 -114.2(9)
C22 Mo1 C19 C20 -77.5(8)
C21 Mo1 C19 C20 -36.7(7)
S4 Mo1 C19 C20 -141.3(7)
S3 Mo1 C19 C20 144.2(7)
S1 Mo1 C19 C20 67.3(8)
S2 Mo1 C19 C20 -8.0(11)
Mo2 Mo1 C19 C20 123.6(7)
C20 Mo1 C19 C18 114.2(9)
C22 Mo1 C19 C18 36.6(5)
C21 Mo1 C19 C18 77.5(7)
S4 Mo1 C19 C18 -27.2(7)
S3 Mo1 C19 C18 -101.6(6)
S1 Mo1 C19 C18 -178.6(5)
S2 Mo1 C19 C18 106.2(7)
Mo2 Mo1 C19 C18 -122.3(6)
C18 C19 C20 C21 1.4(13)
Mo1 C19 C20 C21 65.6(8)
C18 C19 C20 Mo1 -64.2(7)
C18 Mo1 C20 C21 -77.3(8)
C19 Mo1 C20 C21 -116.4(11)
C22 Mo1 C20 C21 -36.7(7)
S4 Mo1 C20 C21 -37.9(14)
S3 Mo1 C20 C21 -159.6(7)
S1 Mo1 C20 C21 125.2(8)
S2 Mo1 C20 C21 58.9(8)
Mo2 Mo1 C20 C21 121.4(8)
C18 Mo1 C20 C19 39.0(6)
C22 Mo1 C20 C19 79.7(8)
C21 Mo1 C20 C19 116.4(11)
S4 Mo1 C20 C19 78.4(12)
S3 Mo1 C20 C19 -43.2(8)
S1 Mo1 C20 C19 -118.5(7)
S2 Mo1 C20 C19 175.3(7)
Mo2 Mo1 C20 C19 -122.2(8)
C19 C20 C21 C22 -1.1(13)
Mo1 C20 C21 C22 63.5(8)
C19 C20 C21 Mo1 -64.7(8)
C18 Mo1 C21 C20 80.4(8)
C19 Mo1 C21 C20 37.4(8)
C22 Mo1 C21 C20 117.0(12)
S4 Mo1 C21 C20 160.0(7)
S3 Mo1 C21 C20 39.2(13)
S1 Mo1 C21 C20 -61.0(8)
S2 Mo1 C21 C20 -127.1(8)
Mo2 Mo1 C21 C20 -122.8(8)
C18 Mo1 C21 C22 -36.6(6)
C20 Mo1 C21 C22 -117.0(12)
C19 Mo1 C21 C22 -79.6(8)
S4 Mo1 C21 C22 43.0(9)
S3 Mo1 C21 C22 -77.7(12)
S1 Mo1 C21 C22 -177.9(6)
S2 Mo1 C21 C22 115.9(7)
Mo2 Mo1 C21 C22 120.2(7)
C19 C18 C22 C21 0.4(11)
Mo1 C18 C22 C21 -64.3(7)
C19 C18 C22 C23 -176.5(10)
Mo1 C18 C22 C23 118.7(10)
C19 C18 C22 Mo1 64.7(7)
C20 C21 C22 C18 0.4(12)
Mo1 C21 C22 C18 63.4(7)
C20 C21 C22 C23 177.4(10)
Mo1 C21 C22 C23 -119.6(10)
C20 C21 C22 Mo1 -63.0(8)
C20 Mo1 C22 C18 -80.2(7)
C19 Mo1 C22 C18 -38.5(6)
C21 Mo1 C22 C18 -116.7(10)
S4 Mo1 C22 C18 99.2(6)
S3 Mo1 C22 C18 25.0(8)
S1 Mo1 C22 C18 -113.3(7)
S2 Mo1 C22 C18 174.2(6)
Mo2 Mo1 C22 C18 120.9(6)
C18 Mo1 C22 C21 116.7(10)
C20 Mo1 C22 C21 36.5(8)
C19 Mo1 C22 C21 78.2(8)
S4 Mo1 C22 C21 -144.1(8)
S3 Mo1 C22 C21 141.7(8)
S1 Mo1 C22 C21 3.4(11)
S2 Mo1 C22 C21 -69.1(8)
Mo2 Mo1 C22 C21 -122.4(8)
C18 Mo1 C22 C23 -121.5(13)
C20 Mo1 C22 C23 158.3(13)
C19 Mo1 C22 C23 -160.1(12)
C21 Mo1 C22 C23 121.8(14)
S4 Mo1 C22 C23 -22.3(10)
S3 Mo1 C22 C23 -96.5(10)
S1 Mo1 C22 C23 125.1(9)
S2 Mo1 C22 C23 52.7(11)
Mo2 Mo1 C22 C23 -0.6(14)
C26 Mo2 C24 C28 -79.1(9)
C27 Mo2 C24 C28 -37.2(8)
C25 Mo2 C24 C28 -119.2(11)
S4 Mo2 C24 C28 -158.3(7)
S3 Mo2 C24 C28 -33.5(14)
S1 Mo2 C24 C28 63.1(9)
S2 Mo2 C24 C28 129.2(8)
Mo1 Mo2 C24 C28 122.2(7)
C26 Mo2 C24 C25 40.1(8)
C27 Mo2 C24 C25 82.0(8)
C28 Mo2 C24 C25 119.2(11)
S4 Mo2 C24 C25 -39.2(8)
S3 Mo2 C24 C25 85.7(11)
S1 Mo2 C24 C25 -177.7(7)
S2 Mo2 C24 C25 -111.7(7)
Mo1 Mo2 C24 C25 -118.7(8)
C28 C24 C25 C26 -0.5(13)
Mo2 C24 C25 C26 -62.3(7)
C28 C24 C25 Mo2 61.8(8)
C27 Mo2 C25 C26 35.3(8)
C28 Mo2 C25 C26 76.2(9)
C24 Mo2 C25 C26 110.4(12)
S4 Mo2 C25 C26 -102.2(9)
S3 Mo2 C25 C26 -29.9(12)
S1 Mo2 C25 C26 114.2(9)
S2 Mo2 C25 C26 -177.1(9)
Mo1 Mo2 C25 C26 -126.0(8)
C26 Mo2 C25 C24 -110.4(12)
C27 Mo2 C25 C24 -75.2(8)
C28 Mo2 C25 C24 -34.3(7)
S4 Mo2 C25 C24 147.4(7)
S3 Mo2 C25 C24 -140.4(5)
S1 Mo2 C25 C24 3.8(11)
S2 Mo2 C25 C24 72.5(7)
Mo1 Mo2 C25 C24 123.6(7)
C24 C25 C26 C27 -1.1(13)
Mo2 C25 C26 C27 -66.4(9)
C24 C25 C26 Mo2 65.3(8)
C28 Mo2 C26 C27 38.2(7)
C25 Mo2 C26 C27 119.8(13)
C24 Mo2 C26 C27 78.3(8)
S4 Mo2 C26 C27 -159.5(7)
S3 Mo2 C26 C27 -81.9(8)
S1 Mo2 C26 C27 0.2(13)
S2 Mo2 C26 C27 124.1(8)
Mo1 Mo2 C26 C27 -124.1(8)
C27 Mo2 C26 C25 -119.8(13)
C28 Mo2 C26 C25 -81.7(10)
C24 Mo2 C26 C25 -41.5(9)
S4 Mo2 C26 C25 80.6(9)
S3 Mo2 C26 C25 158.3(9)
S1 Mo2 C26 C25 -119.7(10)
S2 Mo2 C26 C25 4.3(13)
Mo1 Mo2 C26 C25 116.1(10)
C25 C26 C27 C28 2.2(14)
Mo2 C26 C27 C28 -64.8(8)
C25 C26 C27 Mo2 67.0(9)
C28 Mo2 C27 C26 -114.7(12)
C25 Mo2 C27 C26 -35.7(8)
C24 Mo2 C27 C26 -79.0(9)
S4 Mo2 C27 C26 27.1(9)
S3 Mo2 C27 C26 102.8(8)
S1 Mo2 C27 C26 -179.9(8)
S2 Mo2 C27 C26 -103.8(11)
Mo1 Mo2 C27 C26 123.1(9)
C26 Mo2 C27 C28 114.7(12)
C25 Mo2 C27 C28 79.0(9)
C24 Mo2 C27 C28 35.7(8)
S4 Mo2 C27 C28 141.8(8)
S3 Mo2 C27 C28 -142.5(9)
S1 Mo2 C27 C28 -65.2(9)
S2 Mo2 C27 C28 10.9(14)
Mo1 Mo2 C27 C28 -122.2(8)
C25 C24 C28 C29 174.2(14)
Mo2 C24 C28 C29 -124.6(16)
C25 C24 C28 C27 1.8(13)
Mo2 C24 C28 C27 63.0(8)
C25 C24 C28 Mo2 -61.2(8)
C26 C27 C28 C24 -2.4(13)
Mo2 C27 C28 C24 -64.7(8)
C26 C27 C28 C29 -175.0(14)
Mo2 C27 C28 C29 122.7(15)
C26 C27 C28 Mo2 62.3(8)
C26 Mo2 C28 C24 79.3(10)
C27 Mo2 C28 C24 117.4(13)
C25 Mo2 C28 C24 37.4(8)
S4 Mo2 C28 C24 40.7(12)
S3 Mo2 C28 C24 162.5(7)
S1 Mo2 C28 C24 -122.2(8)
S2 Mo2 C28 C24 -56.0(9)
Mo1 Mo2 C28 C24 -118.2(9)
C26 Mo2 C28 C29 -157.0(15)
C27 Mo2 C28 C29 -118.9(17)
C25 Mo2 C28 C29 161.1(14)
C24 Mo2 C28 C29 123.7(17)
S4 Mo2 C28 C29 164.4(9)
S3 Mo2 C28 C29 -73.8(13)
S1 Mo2 C28 C29 1.5(12)
S2 Mo2 C28 C29 67.7(13)
Mo1 Mo2 C28 C29 5.5(17)
C26 Mo2 C28 C27 -38.2(8)
C25 Mo2 C28 C27 -80.1(9)
C24 Mo2 C28 C27 -117.4(13)
S4 Mo2 C28 C27 -76.7(11)
S3 Mo2 C28 C27 45.1(10)
S1 Mo2 C28 C27 120.3(9)
S2 Mo2 C28 C27 -173.5(8)
Mo1 Mo2 C28 C27 124.3(9)
C32 Mo3 C30 C31 36.5(6)
C33 Mo3 C30 C31 78.2(7)
C34 Mo3 C30 C31 113.4(9)
S5 Mo3 C30 C31 -47.8(8)
S7 Mo3 C30 C31 -122.1(7)
S8 Mo3 C30 C31 163.6(6)
S6 Mo3 C30 C31 70.6(12)
Mo4 Mo3 C30 C31 -122.9(7)
C32 Mo3 C30 C34 -76.9(6)
C33 Mo3 C30 C34 -35.2(6)
C31 Mo3 C30 C34 -113.4(9)
S5 Mo3 C30 C34 -161.2(6)
S7 Mo3 C30 C34 124.5(6)
S8 Mo3 C30 C34 50.2(7)
S6 Mo3 C30 C34 -42.9(13)
Mo4 Mo3 C30 C34 123.7(6)
C32 Mo3 C30 C35B 174(2)
C33 Mo3 C30 C35B -144(2)
C31 Mo3 C30 C35B 138(2)
C34 Mo3 C30 C35B -109(2)
S5 Mo3 C30 C35B 89.9(19)
S7 Mo3 C30 C35B 15.7(18)
S8 Mo3 C30 C35B -58.7(19)
S6 Mo3 C30 C35B -151.7(15)
Mo4 Mo3 C30 C35B 15(2)
C34 C30 C31 C32 0.5(11)
C35B C30 C31 C32 173(2)
Mo3 C30 C31 C32 -63.1(7)
C34 C30 C31 Mo3 63.6(6)
C35B C30 C31 Mo3 -124(2)
C32 Mo3 C31 C30 -118.4(10)
C33 Mo3 C31 C30 -79.8(7)
C34 Mo3 C31 C30 -38.8(6)
S5 Mo3 C31 C30 139.7(7)
S7 Mo3 C31 C30 62.8(7)
S8 Mo3 C31 C30 -29.5(12)
S6 Mo3 C31 C30 -145.7(6)
Mo4 Mo3 C31 C30 118.7(7)
C33 Mo3 C31 C32 38.6(6)
C34 Mo3 C31 C32 79.6(7)
C30 Mo3 C31 C32 118.4(10)
S5 Mo3 C31 C32 -101.9(7)
S7 Mo3 C31 C32 -178.8(6)
S8 Mo3 C31 C32 88.9(10)
S6 Mo3 C31 C32 -27.3(9)
Mo4 Mo3 C31 C32 -122.9(6)
C30 C31 C32 C33 -0.3(11)
Mo3 C31 C32 C33 -65.9(6)
C30 C31 C32 Mo3 65.6(7)
C33 Mo3 C32 C31 -113.9(9)
C34 Mo3 C32 C31 -76.6(8)
C30 Mo3 C32 C31 -35.5(7)
S5 Mo3 C32 C31 82.8(7)
S7 Mo3 C32 C31 1.9(9)
S8 Mo3 C32 C31 -134.8(7)
S6 Mo3 C32 C31 159.4(7)
Mo4 Mo3 C32 C31 123.0(7)
C31 Mo3 C32 C33 113.9(9)
C34 Mo3 C32 C33 37.3(6)
C30 Mo3 C32 C33 78.4(6)
S5 Mo3 C32 C33 -163.3(5)
S7 Mo3 C32 C33 115.8(6)
S8 Mo3 C32 C33 -20.9(7)
S6 Mo3 C32 C33 -86.7(6)
Mo4 Mo3 C32 C33 -123.1(5)
C31 C32 C33 C34 0.0(9)
Mo3 C32 C33 C34 -66.0(6)
C31 C32 C33 Mo3 66.0(6)
C32 Mo3 C33 C34 114.8(9)
C31 Mo3 C33 C34 76.3(7)
C30 Mo3 C33 C34 35.6(6)
S5 Mo3 C33 C34 137.9(5)
S7 Mo3 C33 C34 0.2(8)
S8 Mo3 C33 C34 -80.2(6)
S6 Mo3 C33 C34 -147.8(6)
Mo4 Mo3 C33 C34 -122.2(6)
C31 Mo3 C33 C32 -38.6(7)
C34 Mo3 C33 C32 -114.8(9)
C30 Mo3 C33 C32 -79.2(7)
S5 Mo3 C33 C32 23.1(7)
S7 Mo3 C33 C32 -114.7(6)
S8 Mo3 C33 C32 164.9(6)
S6 Mo3 C33 C32 97.3(6)
Mo4 Mo3 C33 C32 122.9(6)
C32 C33 C34 C30 0.3(10)
Mo3 C33 C34 C30 -64.0(7)
C32 C33 C34 C35 -178.9(11)
Mo3 C33 C34 C35 116.8(12)
C32 C33 C34 Mo3 64.3(6)
C31 C30 C34 C33 -0.5(10)
C35B C30 C34 C33 -175.3(14)
Mo3 C30 C34 C33 62.5(6)
C31 C30 C34 C35 178.8(10)
C35B C30 C34 C35 4.0(18)
Mo3 C30 C34 C35 -118.2(10)
C31 C30 C34 Mo3 -63.0(6)
C35B C30 C34 Mo3 122.2(15)
C32 Mo3 C34 C33 -38.5(6)
C31 Mo3 C34 C33 -80.9(7)
C30 Mo3 C34 C33 -119.3(9)
S5 Mo3 C34 C33 -84.0(9)
S7 Mo3 C34 C33 -179.9(5)
S8 Mo3 C34 C33 103.8(6)
S6 Mo3 C34 C33 39.2(7)
Mo4 Mo3 C34 C33 121.7(6)
C32 Mo3 C34 C30 80.7(7)
C33 Mo3 C34 C30 119.3(9)
C31 Mo3 C34 C30 38.3(6)
S5 Mo3 C34 C30 35.2(10)
S7 Mo3 C34 C30 -60.6(7)
S8 Mo3 C34 C30 -136.9(7)
S6 Mo3 C34 C30 158.4(6)
Mo4 Mo3 C34 C30 -119.0(7)
C32 Mo3 C34 C35 -167.5(13)
C33 Mo3 C34 C35 -129.0(15)
C31 Mo3 C34 C35 150.1(14)
C30 Mo3 C34 C35 111.7(15)
S5 Mo3 C34 C35 147.0(10)
S7 Mo3 C34 C35 51.1(12)
S8 Mo3 C34 C35 -25.2(12)
S6 Mo3 C34 C35 -89.8(12)
Mo4 Mo3 C34 C35 -7.3(15)
C38 Mo4 C36 C37 -37.5(7)
C39 Mo4 C36 C37 -78.9(8)
C40 Mo4 C36 C37 -116.1(10)
S5 Mo4 C36 C37 -73.0(12)
S7 Mo4 C36 C37 44.9(8)
S6 Mo4 C36 C37 -172.5(7)
S8 Mo4 C36 C37 120.9(8)
Mo3 Mo4 C36 C37 123.7(7)
C38 Mo4 C36 C40 78.6(8)
C39 Mo4 C36 C40 37.2(7)
C37 Mo4 C36 C40 116.1(10)
S5 Mo4 C36 C40 43.1(13)
S7 Mo4 C36 C40 161.0(7)
S6 Mo4 C36 C40 -56.4(8)
S8 Mo4 C36 C40 -123.0(8)
Mo3 Mo4 C36 C40 -120.2(7)
C40 C36 C37 C38 -2.2(11)
Mo4 C36 C37 C38 63.2(7)
C40 C36 C37 C41B -180(5)
Mo4 C36 C37 C41B -114(5)
C40 C36 C37 Mo4 -65.4(7)
C39 Mo4 C37 C38 -38.0(8)
C36 Mo4 C37 C38 -116.0(11)
C40 Mo4 C37 C38 -78.6(8)
S5 Mo4 C37 C38 25.5(10)
S7 Mo4 C37 C38 101.6(8)
S6 Mo4 C37 C38 -103.3(11)
S8 Mo4 C37 C38 178.2(8)
Mo3 Mo4 C37 C38 117.9(8)
C38 Mo4 C37 C36 116.0(11)
C39 Mo4 C37 C36 78.0(8)
C40 Mo4 C37 C36 37.4(7)
S5 Mo4 C37 C36 141.5(7)
S7 Mo4 C37 C36 -142.4(7)
S6 Mo4 C37 C36 12.7(12)
S8 Mo4 C37 C36 -65.8(8)
Mo3 Mo4 C37 C36 -126.1(7)
C38 Mo4 C37 C41B -93(3)
C39 Mo4 C37 C41B -131(3)
C36 Mo4 C37 C41B 151(3)
C40 Mo4 C37 C41B -172(3)
S5 Mo4 C37 C41B -68(3)
S7 Mo4 C37 C41B 8(3)
S6 Mo4 C37 C41B 163(2)
S8 Mo4 C37 C41B 85(3)
Mo3 Mo4 C37 C41B 25(3)
C36 C37 C38 C39 1.8(11)
C41B C37 C38 C39 -179(2)
Mo4 C37 C38 C39 66.3(8)
C36 C37 C38 Mo4 -64.5(7)
C41B C37 C38 Mo4 114(2)
C37 Mo4 C38 C39 -114.4(11)
C36 Mo4 C38 C39 -77.2(8)
C40 Mo4 C38 C39 -35.7(7)
S5 Mo4 C38 C39 85.4(8)
S7 Mo4 C38 C39 162.9(8)
S6 Mo4 C38 C39 10.5(11)
S8 Mo4 C38 C39 -117.3(10)
Mo3 Mo4 C38 C39 119.4(8)
C39 Mo4 C38 C37 114.4(11)
C36 Mo4 C38 C37 37.2(7)
C40 Mo4 C38 C37 78.7(8)
S5 Mo4 C38 C37 -160.2(8)
S7 Mo4 C38 C37 -82.7(8)
S6 Mo4 C38 C37 124.9(8)
S8 Mo4 C38 C37 -2.9(12)
Mo3 Mo4 C38 C37 -126.2(7)
C37 C38 C39 C40 -0.8(12)
Mo4 C38 C39 C40 65.6(8)
C37 C38 C39 Mo4 -66.4(7)
C37 Mo4 C39 C38 38.3(7)
C36 Mo4 C39 C38 80.0(8)
C40 Mo4 C39 C38 118.1(11)
S5 Mo4 C39 C38 -97.1(8)
S7 Mo4 C39 C38 -23.2(10)
S6 Mo4 C39 C38 -172.9(8)
S8 Mo4 C39 C38 116.5(10)
Mo3 Mo4 C39 C38 -119.9(7)
C38 Mo4 C39 C40 -118.1(11)
C37 Mo4 C39 C40 -79.8(8)
C36 Mo4 C39 C40 -38.2(7)
S5 Mo4 C39 C40 144.8(8)
S7 Mo4 C39 C40 -141.3(7)
S6 Mo4 C39 C40 69.0(8)
S8 Mo4 C39 C40 -1.7(12)
Mo3 Mo4 C39 C40 122.0(7)
C38 C39 C40 C36 -0.5(12)
Mo4 C39 C40 C36 62.8(7)
C38 C39 C40 C41 174.6(10)
Mo4 C39 C40 C41 -122.0(9)
C38 C39 C40 Mo4 -63.4(7)
C37 C36 C40 C39 1.7(11)
Mo4 C36 C40 C39 -62.5(7)
C37 C36 C40 C41 -171.9(12)
Mo4 C36 C40 C41 123.9(14)
C37 C36 C40 Mo4 64.2(7)
C38 Mo4 C40 C39 36.3(7)
C37 Mo4 C40 C39 77.9(8)
C36 Mo4 C40 C39 115.1(11)
S5 Mo4 C40 C39 -41.3(9)
S7 Mo4 C40 C39 78.4(13)
S6 Mo4 C40 C39 -115.4(8)
S8 Mo4 C40 C39 179.0(8)
Mo3 Mo4 C40 C39 -117.7(8)
C38 Mo4 C40 C36 -78.8(8)
C39 Mo4 C40 C36 -115.1(11)
C37 Mo4 C40 C36 -37.2(7)
S5 Mo4 C40 C36 -156.4(7)
S7 Mo4 C40 C36 -36.7(14)
S6 Mo4 C40 C36 129.5(8)
S8 Mo4 C40 C36 63.9(8)
Mo3 Mo4 C40 C36 127.2(7)
C38 Mo4 C40 C41 146.0(16)
C39 Mo4 C40 C41 109.7(17)
C37 Mo4 C40 C41 -172.4(16)
C36 Mo4 C40 C41 -135.2(18)
S5 Mo4 C40 C41 68.3(13)
S7 Mo4 C40 C41 -171.9(8)
S6 Mo4 C40 C41 -5.7(13)
S8 Mo4 C40 C41 -71.4(13)
Mo3 Mo4 C40 C41 -8.0(18)
Mo3 S6 C42 S8 33.6(3)
Mo4 S6 C42 S8 -29.7(3)
Mo3 S8 C42 S6 -33.6(3)
Mo4 S8 C42 S6 29.6(3)
O3B F2 C43 F1 138.2(17)
O3B F2 C43 F3 -109.3(18)
O3B F2 C43 S9B 10.8(17)
O3B F2 C43 S9 12.5(17)
S9 S9B C43 F1 69(3)
O1 S9B C43 F1 156(2)
O2 S9B C43 F1 -11(3)
O3B S9B C43 F1 -119(2)
O3 S9B C43 F1 72.4(17)
S9 S9B C43 F3 -78(3)
O1 S9B C43 F3 9(3)
O2 S9B C43 F3 -157.9(16)
O3B S9B C43 F3 94(2)
O3 S9B C43 F3 -74.5(15)
S9 S9B C43 F2 175(2)
O1 S9B C43 F2 -97(2)
O2 S9B C43 F2 96(2)
O3B S9B C43 F2 -12.2(19)
O3 S9B C43 F2 179.0(10)
O1 S9B C43 S9 87(3)
O2 S9B C43 S9 -80(3)
O3B S9B C43 S9 172(3)
O3 S9B C43 S9 3.6(16)
S9B S9 C43 F1 -122(2)
O1 S9 C43 F1 -179.5(11)
O2 S9 C43 F1 -53.9(12)
O3 S9 C43 F1 63.0(12)
O3B S9 C43 F1 -127.9(17)
S9B S9 C43 F3 111(2)
O1 S9 C43 F3 53.9(12)
O2 S9 C43 F3 179.5(10)
O3 S9 C43 F3 -63.7(12)
O3B S9 C43 F3 105.4(17)
S9B S9 C43 F2 -5(2)
O1 S9 C43 F2 -62.3(11)
O2 S9 C43 F2 63.3(11)
O3 S9 C43 F2 -179.9(10)
O3B S9 C43 F2 -10.8(15)
O1 S9 C43 S9B -57(2)
O2 S9 C43 S9B 68(2)
O3 S9 C43 S9B -175(2)
O3B S9 C43 S9B -6(3)
O5 S10 C44 F5 -61.9(11)
O4 S10 C44 F5 57.9(11)
O6 S10 C44 F5 178.6(10)
O5 S10 C44 F6 61.6(12)
O4 S10 C44 F6 -178.6(11)
O6 S10 C44 F6 -57.9(12)
O5 S10 C44 F4 175.8(9)
O4 S10 C44 F4 -64.4(11)
O6 S10 C44 F4 56.3(11)
